data_4128351
loop_
_publ_author_name
'Fei, Wenwen'
'Antonello, Sabrina'
'Dainese, Tiziano'
'Dolmella, Alessandro'
'Lahtinen, Manu'
'Rissanen, Kari'
'Venzo, Alfonso'
'Maran, Flavio'

_publ_section_title
;
 Metal Doping of Au<sub>25</sub>(SR)<sub>18</sub><sup>-</sup> Clusters:
 Insights and Hindsights.
;
_journal_issue 40
_journal_name_full 'Journal of the American Chemical Society'
_journal_page_first 16033
_journal_page_last 16045
_journal_paper_doi 10.1021/jacs.9b08228
_journal_volume 141
_journal_year 2019
_chemical_formula_moiety 'C72 H162 Au24 Cd1 S18'
_chemical_formula_sum 'C72 H162 Au24 Cd S18'
_chemical_formula_weight 6444.68
_space_group_crystal_system triclinic
_space_group_IT_number 2
_space_group_name_Hall '-P 1'
_space_group_name_H-M_alt 'P -1'
_symmetry_space_group_name_Hall '-P 1'
_symmetry_space_group_name_H-M 'P -1'
_atom_sites_solution_hydrogens geom
_atom_sites_solution_primary dual
_audit_creation_date 2019-07-01
_audit_creation_method
;
Olex2 1.2
(compiled 2018.05.29 svn.r3508 for OlexSys, GUI svn.r5506)
;
_cell_angle_alpha 107.5800(10)
_cell_angle_beta 91.3370(10)
_cell_angle_gamma 117.2220(10)
_cell_formula_units_Z 2
_cell_length_a 16.2635(2)
_cell_length_b 17.3283(2)
_cell_length_c 25.0097(3)
_cell_measurement_reflns_used 71119
_cell_measurement_temperature 120.01(10)
_cell_measurement_theta_max 76.5480
_cell_measurement_theta_min 2.9220
_cell_volume 5865.40(14)
_computing_cell_refinement 'CrysAlisPro 1.171.39.43c (Rigaku OD, 2018)'
_computing_data_collection 'CrysAlisPro 1.171.39.43c (Rigaku OD, 2018)'
_computing_data_reduction 'CrysAlisPro 1.171.39.43c (Rigaku OD, 2018)'
_computing_molecular_graphics 'Olex2 (Dolomanov et al., 2009)'
_computing_publication_material 'Olex2 (Dolomanov et al., 2009)'
_computing_structure_refinement 'ShelXL (Sheldrick, 2015)'
_computing_structure_solution 'ShelXT (Sheldrick, 2015)'
_diffrn_ambient_environment N~2~
_diffrn_ambient_temperature 120.01(10)
_diffrn_detector 'CCD plate'
_diffrn_detector_area_resol_mean 5.1977
_diffrn_detector_type Atlas
_diffrn_measured_fraction_theta_full 1.000
_diffrn_measured_fraction_theta_max 1.000
_diffrn_measurement_details
;
List of Runs (angles in degrees, time in seconds):

  # Type    Start    End  Width  t~exp~   \w     \q     \k     \f   Frames
--------------------------------------------------------------------------
  1  \w     -1.00  24.00   1.00    1.50    --   38.00  94.00 163.63   25
  2  \w      0.00  25.00   1.00    1.50    --   38.00  91.00  62.37   25
  3  \w    -62.00 -21.00   1.00    1.50    --  -41.65 -37.00  30.00   41
  4  \w    -92.00 -15.00   1.00    1.50    --  -41.65 -57.00   0.00   77
  5  \w    -69.00  31.00   1.00    1.50    --  -41.65  57.00-180.00  100
  6  \w    -82.00  -2.00   1.00    1.50    --  -41.65 125.00 -30.00   80
  7  \w   -116.00 -89.00   1.00    1.50    --  -41.65 -37.00  30.00   27
  8  \w    -96.00  -2.00   1.00    1.50    --  -41.65 125.00-120.00   94
  9  \w   -113.00 -20.00   1.00    1.50    --  -41.65 -37.00 120.00   93
 10  \w   -114.00 -15.00   1.00    1.50    --  -41.65 -52.00-136.00   99
 11  \w     11.00  36.00   1.00    1.50    --   46.00  84.00 -96.75   25
 12  \w     11.00  36.00   1.00    1.50    --   46.00  84.00 127.64   25
 13  \w     16.00  41.00   1.00    1.50    --   50.00  82.00  35.96   25
 14  \w     16.00  41.00   1.00    1.50    --   50.00  82.00 -45.32   25
 15  \w     17.00  42.00   1.00    1.50    --   50.00  80.00-160.31   25
 16  \w     25.00  67.00   1.00    1.50    --   58.00  77.00-131.48   42
 17  \w     34.00  61.00   1.00    1.50    --   66.00  75.00   2.48   27
 18  \w     33.00  59.00   1.00    1.50    --   66.00  77.00 -77.87   26
 19  \w     38.00  64.00   1.00    1.50    --   70.00  75.00  53.68   26
 20  \w     37.00  63.00   1.00    1.50    --   70.00  77.00  84.16   26
 21  \w     37.00  63.00   1.00    1.50    --   70.00  77.00 160.42   26
 22  \w     38.00  64.00   1.00    1.50    --   70.00  76.00 119.69   26
 23  \w     37.00  63.00   1.00    1.50    --   70.00  77.00  22.01   26
 24  \w     38.00  63.00   1.00    1.50    --   70.00  77.00 -38.91   25
 25  \w     37.00  64.00   1.00    1.50    --   70.00  77.00-116.03   27
 26  \w    116.00 143.00   1.00    1.50    --   70.00  77.00  22.01   27
 27  \w     41.00  67.00   1.00    1.50    --   74.00  77.00-162.63   26
 28  \w     41.00  67.00   1.00    1.50    --   74.00  77.00 -65.13   26
 29  \w     47.00  73.00   1.00    7.00    --   78.00  69.00 -13.91   26
 30  \w     51.00  77.00   1.00    7.00    --   82.00  69.00  50.43   26
 31  \w     82.00 133.00   1.00    7.00    --   82.00  69.00  50.43   51
 32  \w    118.00 145.00   1.00    7.00    --   82.00  74.00 115.46   27
 33  \w     50.00  76.00   1.00    7.00    --   82.00  74.00 115.46   26
 34  \w     49.00  75.00   1.00    7.00    --   82.00  77.00 154.07   26
 35  \w     53.00  80.00   1.00    7.00    --   82.00  64.00  86.67   27
 36  \w     57.00  84.00   1.00    7.00    --   86.00  63.00-104.53   27
 37  \w     55.00  81.00   1.00    7.00    --   86.00  69.00   1.99   26
 38  \w    118.00 159.00   1.00    7.00    --   90.00  66.00-148.80   41
 39  \w     60.00  93.00   1.00    7.00    --   90.00  66.00-148.80   33
 40  \w     60.00  87.00   1.00    7.00    --   90.00  66.00  21.79   27
 41  \w     62.00  88.00   1.00    7.00    --   90.00  55.00-160.97   26
 42  \w     63.00  90.00   1.00    7.00    --   94.00  69.00 -91.95   27
 43  \w     64.00  97.00   1.00    7.00    --   94.00  69.00 -65.58   33
 44  \w     72.00  97.00   1.00    7.00    --  102.00  71.00 106.84   25
 45  \w    151.00 178.00   1.00    7.00    --  106.00  76.00 -58.69   27
 46  \w     74.00 101.00   1.00    7.00    --  106.00  76.00 -58.69   27
 47  \w    118.00 174.00   1.00    7.00    --  112.00  74.00 131.26   56
 48  \w     36.00  65.00   1.00    7.00    --  112.00-111.00 -30.00   29
 49  \w     80.00 115.00   1.00    7.00    --  112.00  74.00 131.26   35
 50  \w     47.00  77.00   1.00    7.00    --  112.00-111.00 120.00   30
 51  \w     80.00 174.00   1.00    7.00    --  112.00  76.00 113.09   94
 52  \w     36.00 116.00   1.00    7.00    --  112.00-111.00-120.00   80
 53  \w    126.00 170.00   1.00    7.00    --  112.00  77.00  60.00   44
 54  \w     79.00 105.00   1.00    7.00    --  112.00  77.00  60.00   26
 55  \w     70.00  98.00   1.00    7.00    --  112.00 -94.00   0.00   28
 56  \w     79.00 173.00   1.00    7.00    --  112.00  77.00   0.00   94
 57  \w     79.00 173.00   1.00    7.00    --  112.00  77.00-180.00   94
 58  \w     83.00 116.00   1.00    7.00    --  112.00-111.00 120.00   33
 59  \w    135.00 167.00   1.00    7.00    --  112.00  77.00 150.00   32
 60  \w     84.00 114.00   1.00    7.00    --  112.00-111.00 -30.00   30
 61  \w     79.00 133.00   1.00    7.00    --  112.00  77.00 150.00   54
 62  \w    136.00 174.00   1.00    7.00    --  112.00  77.00  30.00   38
 63  \w     79.00 106.00   1.00    7.00    --  112.00  77.00  30.00   27
 64  \w     45.00 105.00   1.00    7.00    --  112.00 -94.00 150.00   60
 65  \w     79.00 178.00   1.00    7.00    --  112.00  77.00-120.00   99
 66  \w    116.00 177.00   1.00    7.00    --  112.00  77.00-150.00   61
 67  \w     84.00 109.00   1.00    7.00    --  112.00  61.00 -60.00   25
 68  \w     37.00 116.00   1.00    7.00    --  112.00-111.00 -90.00   79
 69  \w     79.00 106.00   1.00    7.00    --  112.00  77.00-150.00   27
 70  \w     38.00  77.00   1.00    7.00    --  112.00 -77.00-180.00   39
 71  \w     83.00 150.00   1.00    7.00    --  112.00  61.00  60.00   67
 72  \w     79.00 166.00   1.00    7.00    --  112.00  77.00 -90.00   87
 73  \w     36.00 103.00   1.00    7.00    --  112.00 -94.00-180.00   67
 74  \w     85.00 116.00   1.00    7.00    --  112.00-111.00  60.00   31
 75  \w     45.00  81.00   1.00    7.00    --  112.00-111.00  60.00   36
 76  \w     52.00 141.00   1.00    7.00    --  112.00 -61.00-120.00   89
 77  \w    127.00 178.00   1.00    7.00    --  112.00  77.00  90.00   51
 78  \w    111.00 138.00   1.00    7.00    --  112.00 -77.00-180.00   27
 79  \w     80.00 110.00   1.00    7.00    --  112.00  77.00  90.00   30
 80  \w     79.00 158.00   1.00    7.00    --  112.00  77.00 -30.00   79
 81  \w    111.00 178.00   1.00    7.00    --  112.00  61.00 -60.00   67
 82  \w     83.00 145.00   1.00    7.00    --  112.00  61.00  30.00   62
 83  \w     56.00  91.00   1.00    7.00    --  112.00 -94.00 120.00   35
 84  \w     83.00 157.00   1.00    7.00    --  112.00  61.00  90.00   74
 85  \w     83.00 146.00   1.00    7.00    --  112.00  61.00-120.00   63
 86  \w     52.00  93.00   1.00    7.00    --  112.00-111.00  90.00   41
 87  \w     84.00 146.00   1.00    7.00    --  112.00  61.00-150.00   62
 88  \w     84.00 144.00   1.00    7.00    --  112.00  61.00 -30.00   60
;
_diffrn_measurement_device 'four-circle diffractometer'
_diffrn_measurement_device_type 'SuperNova, Dual, Cu at home/near, Atlas'
_diffrn_measurement_method '\w scans'
_diffrn_orient_matrix_type 'CrysAlisPro convention (1999,Acta A55,543-557)'
_diffrn_orient_matrix_UB_11 0.0011701000
_diffrn_orient_matrix_UB_12 0.0775483000
_diffrn_orient_matrix_UB_13 -0.0185127000
_diffrn_orient_matrix_UB_21 -0.0724603000
_diffrn_orient_matrix_UB_22 0.0049672000
_diffrn_orient_matrix_UB_23 0.0375413000
_diffrn_orient_matrix_UB_31 0.0807637000
_diffrn_orient_matrix_UB_32 0.0732707000
_diffrn_orient_matrix_UB_33 0.0507981000
_diffrn_radiation_monochromator mirror
_diffrn_radiation_probe x-ray
_diffrn_radiation_type CuK\a
_diffrn_radiation_wavelength 1.54184
_diffrn_reflns_av_R_equivalents 0.0773
_diffrn_reflns_av_unetI/netI 0.0385
_diffrn_reflns_Laue_measured_fraction_full 1.000
_diffrn_reflns_Laue_measured_fraction_max 1.000
_diffrn_reflns_limit_h_max 20
_diffrn_reflns_limit_h_min -20
_diffrn_reflns_limit_k_max 21
_diffrn_reflns_limit_k_min -21
_diffrn_reflns_limit_l_max 30
_diffrn_reflns_limit_l_min -30
_diffrn_reflns_number 141581
_diffrn_reflns_point_group_measured_fraction_full 1.000
_diffrn_reflns_point_group_measured_fraction_max 1.000
_diffrn_reflns_theta_full 67.684
_diffrn_reflns_theta_max 72.000
_diffrn_reflns_theta_min 2.980
_diffrn_source 'micro-focus sealed X-ray tube'
_diffrn_source_type 'SuperNova (Cu) X-ray Source'
_exptl_absorpt_coefficient_mu 59.438
_exptl_absorpt_correction_T_max 0.299
_exptl_absorpt_correction_T_min 0.008
_exptl_absorpt_correction_type analytical
_exptl_absorpt_process_details
;
CrysAlisPro 1.171.39.43c (Rigaku Oxford Diffraction, 2018)
Analytical numeric absorption correction using a multifaceted crystal
            model based on expressions derived by R.C. Clark & J.S. Reid.
(Clark, R. C. & Reid, J. S. (1995). Acta Cryst. A51, 887-897)
Empirical absorption correction using spherical harmonics,
 implemented in SCALE3 ABSPACK scaling algorithm.
;
_exptl_crystal_colour black
_exptl_crystal_colour_primary black
_exptl_crystal_density_diffrn 3.649
_exptl_crystal_description plate
_exptl_crystal_F_000 5652
_exptl_crystal_size_max 0.223
_exptl_crystal_size_mid 0.06
_exptl_crystal_size_min 0.03
_refine_diff_density_max 2.930
_refine_diff_density_min -2.836
_refine_diff_density_rms 0.350
_refine_ls_extinction_method none
_refine_ls_goodness_of_fit_ref 1.026
_refine_ls_hydrogen_treatment constr
_refine_ls_matrix_type full
_refine_ls_number_parameters 1058
_refine_ls_number_reflns 23069
_refine_ls_number_restraints 52
_refine_ls_restrained_S_all 1.025
_refine_ls_R_factor_all 0.0432
_refine_ls_R_factor_gt 0.0399
_refine_ls_shift/su_max 0.002
_refine_ls_shift/su_mean 0.000
_refine_ls_structure_factor_coef Fsqd
_refine_ls_weighting_details 'w=1/[\s^2^(Fo^2^)+(0.0659P)^2^+37.3294P] where P=(Fo^2^+2Fc^2^)/3'
_refine_ls_weighting_scheme calc
_refine_ls_wR_factor_gt 0.1043
_refine_ls_wR_factor_ref 0.1075
_reflns_Friedel_coverage 0.000
_reflns_number_gt 21220
_reflns_number_total 23069
_reflns_threshold_expression 'I > 2\s(I)'
_cod_data_source_file ja9b08228_si_007.cif
_cod_data_source_block icosahedral_wf120_1_r2-abs
_cod_original_cell_volume 5865.40(13)
_cod_database_code 4128351
_shelx_shelxl_version_number 2018/3
_chemical_oxdiff_formula 'C72 H162 S18 Au24 Cd1'
_chemical_oxdiff_usercomment 'blackish brown clustered plates'
_shelx_space_group_comment
;
The symmetry employed for this shelxl refinement is uniquely defined
by the following loop, which should always be used as a source of
symmetry information in preference to the above space-group names.
They are only intended as comments.
;
_shelx_estimated_absorpt_t_max 0.269
_shelx_estimated_absorpt_t_min 0.027
_reflns_odcompleteness_completeness 99.93
_reflns_odcompleteness_iscentric 1
_reflns_odcompleteness_theta 74.33
_olex2_refinement_description
;
1. Fixed Uiso
 At 1.2 times of:
  All C(H,H) groups, All C(H,H,H,H) groups
 At 1.5 times of:
  All C(H,H,H) groups
2. Shared sites
{Au25, Cd25}
{Au2, Cd2}
{Au6, Cd6}
{Au3, Cd3}
{Au22, Cd22}
{Au21, Cd21}
{Au20, Cd20}
{Au23, Cd23}
{Au5, Cd5}
{Au7, Cd7}
{Au4, Cd4}
{Au24, Cd24}
3. Restrained distances
 C42-C43
 1.51 with sigma of 0.02
 C1-C2A
 1.51 with sigma of 0.02
 C2A-C3A
 1.51 with sigma of 0.02
 C3A-C4A
 1.51 with sigma of 0.02
 C25-C26A
 1.51 with sigma of 0.02
 C26A-C27A
 1.51 with sigma of 0.02
 C27A-C28A
 1.51 with sigma of 0.02
 C1-C2B
 1.51 with sigma of 0.02
 C2B-C3B
 1.51 with sigma of 0.02
 C3B-C4B
 1.51 with sigma of 0.02
 C25-C26B
 1.51 with sigma of 0.02
 C26B-C27B
 1.51 with sigma of 0.02
 C27B-C28B
 1.51 with sigma of 0.02
 C18A-C17 = C18B-C17 = C19B-C18B = C19A-C18A = C20A-C19A = C20B-C19B
 1.51 with sigma of 0.02
 C57-C58B \\sim C58A-C57 \\sim C59A-C58A \\sim C59B-C58B \\sim C59A-C60A
 with sigma of 0.02
 C60B-C59B \\sim C59B-C58B \\sim C59A-C58A \\sim C57-C58B \\sim C58A-C57
 with sigma of 0.02
4. Uiso/Uaniso restraints and constraints
C58A \\sim C59A: within 2A with sigma of 0.04 and sigma for terminal atoms of
0.08
Uanis(C60B) \\sim Ueq, Uanis(C60A) \\sim Ueq: with sigma of 0.01 and sigma for
terminal atoms of 0.02
Uanis(Au25) = Uanis(Cd25)
Uanis(Au2) = Uanis(Cd2)
Uanis(Au3) = Uanis(Cd3)
Uanis(Au22) = Uanis(Cd22)
Uanis(Au21) = Uanis(Cd21)
Uanis(C1) = Uanis(C2A) = Uanis(C2B) = Uanis(C3A) = Uanis(C4A) = Uanis(C3B) =
Uanis(C4B)
Uanis(C25) = Uanis(C26A) = Uanis(C27A) = Uanis(C28A) = Uanis(C26B) =
Uanis(C27B) = Uanis(C28B)
Uanis(C59B) = Uanis(C58B)
Uanis(C60A) = Uanis(C60B)
Uanis(C17) = Uanis(C18A) = Uanis(C19A) = Uanis(C20A) = Uanis(C18B) =
Uanis(C19B) = Uanis(C20B)
Uanis(Au6) = Uanis(Cd6)
Uanis(Au20) = Uanis(Cd20)
Uanis(Au23) = Uanis(Cd23)
Uanis(Au5) = Uanis(Cd5)
Uanis(Au7) = Uanis(Cd7)
Uanis(Au4) = Uanis(Cd4)
Uanis(Au24) = Uanis(Cd24)
5. Others
 Sof(H1BC)=Sof(H1BD)=Sof(C2B)=Sof(H2BA)=Sof(H2BB)=Sof(C3B)=Sof(H3BA)=Sof(H3BB)=
 Sof(C4B)=Sof(H4BA)=Sof(H4BB)=Sof(H4BC)=Sof(H17C)=Sof(H17D)=Sof(C18B)=Sof(H18C)=
 Sof(H18D)=Sof(C19B)=Sof(H19C)=Sof(H19D)=Sof(C20B)=Sof(H20D)=Sof(H20E)=
 Sof(H20F)=Sof(H25C)=Sof(H25D)=Sof(C26B)=Sof(H26C)=Sof(H26D)=Sof(C27B)=
 Sof(H27C)=Sof(H27D)=Sof(C28B)=Sof(H28D)=Sof(H28E)=Sof(H28F)=Sof(H45C)=
 Sof(H45D)=Sof(C46B)=Sof(H46C)=Sof(H46D)=Sof(C47B)=Sof(H47C)=Sof(H47D)=
 Sof(C48B)=Sof(H48D)=Sof(H48E)=Sof(H48F)=Sof(H57C)=Sof(H57D)=Sof(C58B)=
 Sof(H58C)=Sof(H58D)=Sof(C59B)=Sof(H59C)=Sof(H59D)=Sof(C60B)=Sof(H60D)=
 Sof(H60E)=Sof(H60F)=1-FVAR(1)
 Sof(H1AA)=Sof(H1AB)=Sof(C2A)=Sof(H2AA)=Sof(H2AB)=Sof(C3A)=Sof(H3AA)=Sof(H3AB)=
 Sof(C4A)=Sof(H4AA)=Sof(H4AB)=Sof(H4AC)=Sof(H17A)=Sof(H17B)=Sof(C18A)=Sof(H18A)=
 Sof(H18B)=Sof(C19A)=Sof(H19A)=Sof(H19B)=Sof(C20A)=Sof(H20A)=Sof(H20B)=
 Sof(H20C)=Sof(H25A)=Sof(H25B)=Sof(C26A)=Sof(H26A)=Sof(H26B)=Sof(C27A)=
 Sof(H27A)=Sof(H27B)=Sof(C28A)=Sof(H28A)=Sof(H28B)=Sof(H28C)=Sof(H45A)=
 Sof(H45B)=Sof(C46A)=Sof(H46A)=Sof(H46B)=Sof(C47A)=Sof(H47A)=Sof(H47B)=
 Sof(C48A)=Sof(H48A)=Sof(H48B)=Sof(H48C)=Sof(H57A)=Sof(H57B)=Sof(C58A)=
 Sof(H58A)=Sof(H58B)=Sof(C59A)=Sof(H59A)=Sof(H59B)=Sof(C60A)=Sof(H60A)=
 Sof(H60B)=Sof(H60C)=FVAR(1)
 Fixed Sof: Au2(0.9167) Au3(0.87503) Au4(0.95833) Au5(0.9167) Au6(0.9167)
 Au7(0.9167) Au20(0.95833) Au21(0.9167) Au22(0.9167) Au23(0.9167) Au24(0.9167)
 Au25(0.87503) Cd2(0.0833) Cd3(0.12497) Cd4(0.04167) Cd5(0.0833) Cd6(0.0833)
 Cd7(0.0833) Cd20(0.04167) Cd21(0.0833) Cd22(0.0833) Cd23(0.0833) Cd24(0.0833)
 Cd25(0.12497)
6.a Secondary CH2 refined with riding coordinates:
 C1(H1BC,H1BD), C1(H1AA,H1AB), C2A(H2AA,H2AB), C2B(H2BA,H2BB), C3A(H3AA,H3AB),
 C3B(H3BA,H3BB), C5(H5A,H5B), C6(H6A,H6B), C7(H7A,H7B), C9(H9A,H9B), C10(H10A,
 H10B), C11(H11A,H11B), C13(H13A,H13B), C14(H14A,H14B), C15(H15A,H15B),
 C17(H17C,H17D), C17(H17A,H17B), C18A(H18A,H18B), C18B(H18C,H18D), C19A(H19A,
 H19B), C19B(H19C,H19D), C21(H21A,H21B), C22(H22A,H22B), C23(H23A,H23B),
 C25(H25C,H25D), C25(H25A,H25B), C26A(H26A,H26B), C26B(H26C,H26D), C27A(H27A,
 H27B), C27B(H27C,H27D), C29(H29A,H29B), C30(H30A,H30B), C31(H31A,H31B),
 C33(H33A,H33B), C34(H34A,H34B), C35(H35A,H35B), C37(H37A,H37B), C38(H38A,H38B),
  C39(H39A,H39B), C41(H41A,H41B), C42(H42A,H42B), C43(H43A,H43B), C45(H45A,
 H45B), C45(H45C,H45D), C46A(H46A,H46B), C46B(H46C,H46D), C47A(H47A,H47B),
 C47B(H47C,H47D), C49(H49A,H49B), C50(H50A,H50B), C51(H51A,H51B), C53(H53A,
 H53B), C54(H54A,H54B), C55(H55A,H55B), C57(H57C,H57D), C57(H57A,H57B),
 C58A(H58A,H58B), C58B(H58C,H58D), C59A(H59A,H59B), C59B(H59C,H59D), C61(H61A,
 H61B), C62A(H62A,H62B), C63(H63A,H63B), C65(H65A,H65B), C66(H66A,H66B),
 C67(H67A,H67B), C69(H69A,H69B), C70(H70A,H70B), C71(H71A,H71B)
6.b Me refined with riding coordinates:
 C4A(H4AA,H4AB,H4AC), C4B(H4BA,H4BB,H4BC), C8(H8A,H8B,H8C), C12(H12A,H12B,
 H12C), C16(H16A,H16B,H16C), C20A(H20A,H20B,H20C), C20B(H20D,H20E,H20F),
 C28A(H28A,H28B,H28C), C28B(H28D,H28E,H28F), C32(H32A,H32B,H32C), C36(H36A,H36B,
 H36C), C44(H44A,H44B,H44C), C48A(H48A,H48B,H48C), C48B(H48D,H48E,H48F),
 C52(H52A,H52B,H52C), C56(H56A,H56B,H56C), C60A(H60A,H60B,H60C), C60B(H60D,H60E,
 H60F), C64(H64A,H64B,H64C), C72(H72A,H72B,H72C)
6.c Idealised Me refined as rotating group:
 C24(H24A,H24B,H24C), C40(H40A,H40B,H40C), C68(H68A,H68B,H68C)
;
_olex2_submission_special_instructions 'No special instructions were received'
_oxdiff_exptl_absorpt_empirical_details
;
Empirical correction (ABSPACK) includes:
- Absorption correction using spherical harmonics
- Frame scaling
;
_oxdiff_exptl_absorpt_empirical_full_max 3.014
_oxdiff_exptl_absorpt_empirical_full_min 0.483

loop_
_space_group_symop_operation_xyz
'x, y, z'
'-x, -y, -z'

loop_
_atom_site_label
_atom_site_type_symbol
_atom_site_fract_x
_atom_site_fract_y
_atom_site_fract_z
_atom_site_U_iso_or_equiv
_atom_site_adp_type
_atom_site_occupancy
_atom_site_site_symmetry_order
_atom_site_calc_flag
_atom_site_refinement_flags_posn
_atom_site_refinement_flags_adp
_atom_site_refinement_flags_occupancy
_atom_site_disorder_assembly
_atom_site_disorder_group
Au1 Au 0.500000 0.500000 0.000000 0.03114(11) Uani 1 2 d S T P A 1
Au2 Au 0.62210(3) 0.45465(3) 0.04593(2) 0.03688(9) Uani 0.9167 1 d . . . A 1
Au3 Au 0.46771(3) 0.46621(3) 0.10193(2) 0.04025(10) Uani 0.875 1 d . . . A 1
Au4 Au 0.42735(3) 0.59781(3) 0.07262(2) 0.03572(9) Uani 0.9583 1 d . . . A 1
Au5 Au 0.57497(3) 0.68426(3) 0.00822(2) 0.03686(9) Uani 0.9167 1 d . . . A 1
Au6 Au 0.31075(3) 0.39856(3) 0.00545(2) 0.03627(9) Uani 0.9167 1 d . . . A 1
Au7 Au 0.38081(3) 0.36824(3) -0.10267(2) 0.03879(10) Uani 0.9167 1 d . . . A 1
Au8 Au 0.21414(3) 0.19285(3) -0.07659(2) 0.04214(10) Uani 1 1 d . . . . .
Au9 Au 0.22208(3) 0.53830(3) 0.02587(2) 0.03851(10) Uani 1 1 d . . . . .
Au10 Au 0.41386(3) 0.74500(3) 0.02564(2) 0.04296(10) Uani 1 1 d . . . . .
Au11 Au 0.28059(3) 0.26793(3) 0.07443(2) 0.04057(10) Uani 1 1 d . . . . .
Au12 Au 0.66084(3) 0.54043(4) 0.18315(2) 0.04470(11) Uani 1 1 d . . . . .
Au13 Au 0.51097(3) 0.64678(3) 0.20740(2) 0.03492(9) Uani 1 1 d . . . . .
Au14 Au 0.48055(3) 0.75931(3) 0.31976(2) 0.03147(8) Uani 1 1 d . . . . .
Au15 Au 0.58593(3) 1.13226(3) 0.34857(2) 0.03510(9) Uani 1 1 d . . . . .
Au16 Au 0.78090(3) 1.10906(3) 0.64078(2) 0.03654(9) Uani 1 1 d . . . . .
Au17 Au 0.72167(3) 0.89121(3) 0.53355(2) 0.03708(9) Uani 1 1 d . . . . .
Au18 Au 0.34165(3) 0.66377(3) 0.41772(2) 0.03339(9) Uani 1 1 d . . . . .
Au19 Au 0.78198(3) 1.14019(3) 0.41716(2) 0.03864(10) Uani 1 1 d . . . . .
Au20 Au 0.38023(3) 0.84107(3) 0.52052(2) 0.03026(8) Uani 0.9583 1 d . . . B 1
Au21 Au 0.53422(3) 0.85226(3) 0.45678(2) 0.03106(9) Uani 0.9167 1 d . . . B 1
Au22 Au 0.57167(3) 0.98507(3) 0.39939(2) 0.02969(8) Uani 0.9167 1 d . . . B 1
Au23 Au 0.42309(3) 1.04166(3) 0.41906(2) 0.03023(8) Uani 0.9167 1 d . . . B 1
Au24 Au 0.68924(3) 1.04776(3) 0.51265(2) 0.03059(8) Uani 0.9167 1 d . . . B 1
Au25 Au 0.62000(3) 1.15010(3) 0.59752(2) 0.03135(9) Uani 0.875 1 d . . . B 1
Au26 Au 0.500000 1.000000 0.500000 0.02497(10) Uani 1 2 d S T P B 1
Cd2 Cd 0.62210(3) 0.45465(3) 0.04593(2) 0.03688(9) Uani 0.0833 1 d . . . A 2
Cd3 Cd 0.46771(3) 0.46621(3) 0.10193(2) 0.04025(10) Uani 0.125 1 d . . . A 2
Cd4 Cd 0.42735(3) 0.59781(3) 0.07262(2) 0.03572(9) Uani 0.0417 1 d . . . A 2
Cd5 Cd 0.57497(3) 0.68426(3) 0.00822(2) 0.03686(9) Uani 0.0833 1 d . . . A 2
Cd6 Cd 0.31075(3) 0.39856(3) 0.00545(2) 0.03627(9) Uani 0.0833 1 d . . . A 2
Cd7 Cd 0.38081(3) 0.36824(3) -0.10267(2) 0.03879(10) Uani 0.0833 1 d . . . A 2
Cd20 Cd 0.38023(3) 0.84107(3) 0.52052(2) 0.03026(8) Uani 0.0417 1 d . . . B 2
Cd21 Cd 0.53422(3) 0.85226(3) 0.45678(2) 0.03106(9) Uani 0.0833 1 d . . . B 2
Cd22 Cd 0.57167(3) 0.98507(3) 0.39939(2) 0.02969(8) Uani 0.0833 1 d . . . B 2
Cd23 Cd 0.42309(3) 1.04166(3) 0.41906(2) 0.03023(8) Uani 0.0833 1 d . . . B 2
Cd24 Cd 0.68924(3) 1.04776(3) 0.51265(2) 0.03059(8) Uani 0.0833 1 d . . . B 2
Cd25 Cd 0.62000(3) 1.15010(3) 0.59752(2) 0.03135(9) Uani 0.125 1 d . . . B 2
S1 S 0.38662(19) 0.37471(19) 0.15756(11) 0.0407(5) Uani 1 1 d . . . . .
S2 S 0.1699(2) 0.1430(2) -0.00053(13) 0.0532(7) Uani 1 1 d . . . . .
S3 S 0.24612(16) 0.22702(18) -0.15822(11) 0.0393(5) Uani 1 1 d . . . . .
S4 S 0.15533(17) 0.37987(19) 0.00254(12) 0.0414(5) Uani 1 1 d . . . . .
S5 S 0.2714(2) 0.6944(2) 0.05515(13) 0.0482(6) Uani 1 1 d . . . . .
S6 S 0.5594(2) 0.8109(2) -0.00048(16) 0.0551(7) Uani 1 1 d . . . . .
S7 S 0.72956(19) 0.4713(2) 0.12025(12) 0.0474(6) Uani 1 1 d . . . . .
S8 S 0.6046(2) 0.6110(2) 0.25474(12) 0.0440(6) Uani 1 1 d . . . . .
S9 S 0.41504(16) 0.68320(17) 0.16270(10) 0.0343(5) Uani 1 1 d . . . . .
S10 S 0.59523(16) 0.89757(16) 0.31403(10) 0.0319(4) Uani 1 1 d . . . . .
S11 S 0.35711(18) 0.62498(17) 0.32353(11) 0.0383(5) Uani 1 1 d . . . . .
S12 S 0.63032(18) 0.78106(19) 0.44624(11) 0.0396(5) Uani 1 1 d . . . . .
S13 S 0.83089(18) 1.00065(19) 0.61486(13) 0.0425(5) Uani 1 1 d . . . . .
S14 S 0.75328(17) 1.23314(18) 0.67409(11) 0.0383(5) Uani 1 1 d . . . . .
S15 S 0.84371(17) 1.12523(18) 0.49494(13) 0.0419(5) Uani 1 1 d . . . . .
S16 S 0.73334(18) 1.15464(19) 0.33494(12) 0.0414(5) Uani 1 1 d . . . . .
S17 S 0.43702(17) 1.11431(17) 0.34972(10) 0.0352(5) Uani 1 1 d . . . . .
S18 S 0.30496(16) 0.68078(16) 0.50783(10) 0.0316(4) Uani 1 1 d . . . . .
C1 C 0.4531(13) 0.3142(12) 0.1656(9) 0.081(3) Uani 1 1 d D . . . .
H1BC H 0.477698 0.300291 0.130163 0.098 Uiso 0.485(11) 1 calc R . . C 2
H1BD H 0.508022 0.357604 0.197137 0.098 Uiso 0.485(11) 1 calc R . . C 2
H1AA H 0.467219 0.287959 0.128293 0.098 Uiso 0.515(11) 1 calc R . . C 1
H1AB H 0.513412 0.358636 0.192821 0.098 Uiso 0.515(11) 1 calc R . . C 1
C2A C 0.393(3) 0.237(3) 0.188(2) 0.081(3) Uani 0.515(11) 1 d D . . C 1
H2AA H 0.379657 0.265883 0.224346 0.098 Uiso 0.515(11) 1 calc R . . C 1
H2AB H 0.332628 0.196303 0.160439 0.098 Uiso 0.515(11) 1 calc R . . C 1
C2B C 0.400(3) 0.226(3) 0.177(3) 0.081(3) Uani 0.485(11) 1 d D . . C 2
H2BA H 0.347623 0.180064 0.144562 0.098 Uiso 0.485(11) 1 calc R . . C 2
H2BB H 0.371643 0.238144 0.211459 0.098 Uiso 0.485(11) 1 calc R . . C 2
C3A C 0.430(3) 0.175(3) 0.1975(17) 0.081(3) Uani 0.515(11) 1 d D . . C 1
H3AA H 0.475381 0.209705 0.234084 0.098 Uiso 0.515(11) 1 calc R . . C 1
H3AB H 0.375762 0.121257 0.202801 0.098 Uiso 0.515(11) 1 calc R . . C 1
C3B C 0.460(3) 0.184(3) 0.1873(17) 0.081(3) Uani 0.485(11) 1 d D . . C 2
H3BA H 0.528047 0.226438 0.189640 0.098 Uiso 0.485(11) 1 calc R . . C 2
H3BB H 0.451973 0.168021 0.222185 0.098 Uiso 0.485(11) 1 calc R . . C 2
C4A C 0.476(3) 0.136(3) 0.1534(16) 0.081(3) Uani 0.515(11) 1 d D . . C 1
H4AA H 0.495049 0.097883 0.166276 0.122 Uiso 0.515(11) 1 calc R . . C 1
H4AB H 0.431290 0.098752 0.116984 0.122 Uiso 0.515(11) 1 calc R . . C 1
H4AC H 0.531503 0.187729 0.148454 0.122 Uiso 0.515(11) 1 calc R . . C 1
C4B C 0.420(3) 0.099(3) 0.1336(16) 0.081(3) Uani 0.485(11) 1 d D . . C 2
H4BA H 0.453021 0.063969 0.133661 0.122 Uiso 0.485(11) 1 calc R . . C 2
H4BB H 0.352856 0.060335 0.132223 0.122 Uiso 0.485(11) 1 calc R . . C 2
H4BC H 0.428115 0.118125 0.100027 0.122 Uiso 0.485(11) 1 calc R . . C 2
C5 C 0.0623(9) 0.1454(10) 0.0123(6) 0.053(3) Uani 1 1 d . . . . .
H5A H 0.070885 0.207758 0.017374 0.063 Uiso 1 1 calc R . . . .
H5B H 0.011060 0.099890 -0.021064 0.063 Uiso 1 1 calc R . . . .
C6 C 0.0350(10) 0.1217(10) 0.0666(6) 0.057(3) Uani 1 1 d . . . . .
H6A H 0.026528 0.059331 0.061172 0.069 Uiso 1 1 calc R . . . .
H6B H 0.086912 0.166937 0.099605 0.069 Uiso 1 1 calc R . . . .
C7 C -0.0561(11) 0.1236(12) 0.0796(7) 0.069(4) Uani 1 1 d . . . . .
H7A H -0.049851 0.184261 0.082259 0.083 Uiso 1 1 calc R . . . .
H7B H -0.109522 0.074639 0.048259 0.083 Uiso 1 1 calc R . . . .
C8 C -0.0751(16) 0.1078(13) 0.1352(9) 0.091(6) Uani 1 1 d . . . . .
H8A H -0.133237 0.109017 0.143291 0.137 Uiso 1 1 calc R . . . .
H8B H -0.081971 0.047345 0.132212 0.137 Uiso 1 1 calc R . . . .
H8C H -0.022431 0.156725 0.166137 0.137 Uiso 1 1 calc R . . . .
C9 C 0.2935(7) 0.1512(7) -0.1951(4) 0.035(2) Uani 1 1 d . . . . .
H9A H 0.324481 0.172634 -0.225319 0.043 Uiso 1 1 calc R . . . .
H9B H 0.341899 0.156342 -0.167380 0.043 Uiso 1 1 calc R . . . .
C10 C 0.2185(7) 0.0514(8) -0.2214(4) 0.039(2) Uani 1 1 d . . . . .
H10A H 0.190412 0.029627 -0.190623 0.047 Uiso 1 1 calc R . . . .
H10B H 0.248668 0.014308 -0.239490 0.047 Uiso 1 1 calc R . . . .
C11 C 0.1395(8) 0.0323(8) -0.2662(5) 0.048(3) Uani 1 1 d . . . . .
H11A H 0.166092 0.048842 -0.298825 0.057 Uiso 1 1 calc R . . . .
H11B H 0.111474 0.072090 -0.249300 0.057 Uiso 1 1 calc R . . . .
C12 C 0.0621(10) -0.0697(9) -0.2879(7) 0.059(3) Uani 1 1 d . . . . .
H12A H 0.012863 -0.078950 -0.316400 0.089 Uiso 1 1 calc R . . . .
H12B H 0.089239 -0.109183 -0.305324 0.089 Uiso 1 1 calc R . . . .
H12C H 0.034639 -0.085943 -0.255816 0.089 Uiso 1 1 calc R . . . .
C13 C 0.1082(8) 0.3346(8) -0.0747(5) 0.046(3) Uani 1 1 d . . . . .
H13A H 0.161109 0.355907 -0.095117 0.055 Uiso 1 1 calc R . . . .
H13B H 0.075790 0.266025 -0.088698 0.055 Uiso 1 1 calc R . . . .
C14 C 0.0392(7) 0.3661(9) -0.0887(5) 0.049(3) Uani 1 1 d . . . . .
H14A H -0.010663 0.349910 -0.065620 0.059 Uiso 1 1 calc R . . . .
H14B H 0.073027 0.434410 -0.077987 0.059 Uiso 1 1 calc R . . . .
C15 C -0.0060(10) 0.3219(11) -0.1514(6) 0.062(4) Uani 1 1 d . . . . .
H15A H -0.042364 0.253722 -0.162140 0.075 Uiso 1 1 calc R . . . .
H15B H 0.043448 0.336516 -0.174909 0.075 Uiso 1 1 calc R . . . .
C16 C -0.0722(11) 0.3593(14) -0.1629(7) 0.076(5) Uani 1 1 d . . . . .
H16A H -0.101385 0.330761 -0.203483 0.114 Uiso 1 1 calc R . . . .
H16B H -0.121280 0.344186 -0.139846 0.114 Uiso 1 1 calc R . . . .
H16C H -0.035680 0.426776 -0.152584 0.114 Uiso 1 1 calc R . . . .
C17 C 0.1905(14) 0.7009(14) 0.0047(11) 0.094(4) Uani 1 1 d D . . . .
H17C H 0.205615 0.687634 -0.034021 0.113 Uiso 0.485(11) 1 calc R . . C 2
H17D H 0.124268 0.655172 0.002483 0.113 Uiso 0.485(11) 1 calc R . . C 2
H17A H 0.171209 0.647791 -0.031360 0.113 Uiso 0.515(11) 1 calc R . . C 1
H17B H 0.133053 0.691191 0.020929 0.113 Uiso 0.515(11) 1 calc R . . C 1
C18A C 0.224(3) 0.7871(19) -0.0106(16) 0.094(4) Uani 0.515(11) 1 d D . . C 1
H18A H 0.279838 0.797977 -0.028492 0.113 Uiso 0.515(11) 1 calc R . . C 1
H18B H 0.173543 0.779639 -0.038082 0.113 Uiso 0.515(11) 1 calc R . . C 1
C18B C 0.205(3) 0.799(2) 0.028(2) 0.094(4) Uani 0.485(11) 1 d D . . C 2
H18C H 0.262379 0.829858 0.057524 0.113 Uiso 0.485(11) 1 calc R . . C 2
H18D H 0.226569 0.820662 -0.003919 0.113 Uiso 0.485(11) 1 calc R . . C 2
C19A C 0.248(3) 0.867(2) 0.0431(17) 0.094(4) Uani 0.515(11) 1 d D . . C 1
H19A H 0.193566 0.845028 0.062216 0.113 Uiso 0.515(11) 1 calc R . . C 1
H19B H 0.300844 0.872051 0.066685 0.113 Uiso 0.515(11) 1 calc R . . C 1
C19B C 0.157(3) 0.853(2) 0.052(2) 0.094(4) Uani 0.485(11) 1 d D . . C 2
H19C H 0.141766 0.846082 0.089402 0.113 Uiso 0.485(11) 1 calc R . . C 2
H19D H 0.097587 0.829046 0.026208 0.113 Uiso 0.485(11) 1 calc R . . C 2
C20A C 0.273(3) 0.966(2) 0.053(2) 0.094(4) Uani 0.515(11) 1 d D . . C 1
H20A H 0.285018 0.999499 0.093731 0.141 Uiso 0.515(11) 1 calc R . . C 1
H20B H 0.330566 0.994517 0.037595 0.141 Uiso 0.515(11) 1 calc R . . C 1
H20C H 0.221716 0.967097 0.033061 0.141 Uiso 0.515(11) 1 calc R . . C 1
C20B C 0.221(3) 0.954(2) 0.061(2) 0.094(4) Uani 0.485(11) 1 d D . . C 2
H20D H 0.188846 0.989135 0.077513 0.141 Uiso 0.485(11) 1 calc R . . C 2
H20E H 0.279164 0.977072 0.087646 0.141 Uiso 0.485(11) 1 calc R . . C 2
H20F H 0.235082 0.960073 0.024591 0.141 Uiso 0.485(11) 1 calc R . . C 2
C21 C 0.6298(11) 0.9159(10) 0.0578(9) 0.073(4) Uani 1 1 d . . . . .
H21A H 0.626658 0.902133 0.093603 0.088 Uiso 1 1 calc R . . . .
H21B H 0.696142 0.941681 0.052775 0.088 Uiso 1 1 calc R . . . .
C22 C 0.5984(14) 0.9907(13) 0.0639(9) 0.082(5) Uani 1 1 d . . . . .
H22A H 0.591733 0.996394 0.026004 0.099 Uiso 1 1 calc R . . . .
H22B H 0.535352 0.967668 0.074283 0.099 Uiso 1 1 calc R . . . .
C23 C 0.6595(15) 1.0818(14) 0.1048(8) 0.084(5) Uani 1 1 d . . . . .
H23A H 0.634318 1.123261 0.102530 0.101 Uiso 1 1 calc R . . . .
H23B H 0.722355 1.105950 0.094168 0.101 Uiso 1 1 calc R . . . .
C24 C 0.6710(15) 1.0856(13) 0.1670(8) 0.080(5) Uani 1 1 d . . . . .
H24A H 0.698611 1.046986 0.170207 0.120 Uiso 1 1 calc GR . . . .
H24B H 0.609270 1.062466 0.178232 0.120 Uiso 1 1 calc GR . . . .
H24C H 0.712551 1.149806 0.192254 0.120 Uiso 1 1 calc GR . . . .
C25 C 0.6897(11) 0.3571(13) 0.1272(6) 0.067(3) Uani 1 1 d D . . . .
H25C H 0.620274 0.321239 0.115256 0.080 Uiso 0.485(11) 1 calc R . . C 2
H25D H 0.715747 0.324052 0.099632 0.080 Uiso 0.485(11) 1 calc R . . C 2
H25A H 0.621020 0.325997 0.126478 0.080 Uiso 0.515(11) 1 calc R . . C 1
H25B H 0.703318 0.316919 0.095445 0.080 Uiso 0.515(11) 1 calc R . . C 1
C26A C 0.7433(18) 0.375(3) 0.1840(11) 0.067(3) Uani 0.515(11) 1 d D . . C 1
H26A H 0.718946 0.405714 0.214394 0.080 Uiso 0.515(11) 1 calc R . . C 1
H26B H 0.725544 0.313692 0.186830 0.080 Uiso 0.515(11) 1 calc R . . C 1
C26B C 0.714(2) 0.354(3) 0.1851(12) 0.067(3) Uani 0.485(11) 1 d D . . C 2
H26C H 0.685724 0.288603 0.182476 0.080 Uiso 0.485(11) 1 calc R . . C 2
H26D H 0.685984 0.384225 0.212961 0.080 Uiso 0.485(11) 1 calc R . . C 2
C27A C 0.8494(18) 0.431(2) 0.1989(12) 0.067(3) Uani 0.515(11) 1 d D . . C 1
H27A H 0.871083 0.437070 0.238070 0.080 Uiso 0.515(11) 1 calc R . . C 1
H27B H 0.869689 0.493993 0.198461 0.080 Uiso 0.515(11) 1 calc R . . C 1
C27B C 0.819(2) 0.402(3) 0.2072(13) 0.067(3) Uani 0.485(11) 1 d D . . C 2
H27C H 0.829801 0.401341 0.246228 0.080 Uiso 0.485(11) 1 calc R . . C 2
H27D H 0.847482 0.467316 0.209921 0.080 Uiso 0.485(11) 1 calc R . . C 2
C28A C 0.895(2) 0.386(3) 0.1574(12) 0.067(3) Uani 0.515(11) 1 d D . . C 1
H28A H 0.963342 0.424246 0.168328 0.100 Uiso 0.515(11) 1 calc R . . C 1
H28B H 0.875638 0.324221 0.158337 0.100 Uiso 0.515(11) 1 calc R . . C 1
H28C H 0.874244 0.381106 0.118753 0.100 Uiso 0.515(11) 1 calc R . . C 1
C28B C 0.871(2) 0.358(3) 0.1705(13) 0.067(3) Uani 0.485(11) 1 d D . . C 2
H28D H 0.937822 0.392464 0.187506 0.100 Uiso 0.485(11) 1 calc R . . C 2
H28E H 0.844638 0.293438 0.168354 0.100 Uiso 0.485(11) 1 calc R . . C 2
H28F H 0.862349 0.359522 0.131988 0.100 Uiso 0.485(11) 1 calc R . . C 2
C29 C 0.7089(9) 0.7222(10) 0.2944(5) 0.051(3) Uani 1 1 d . . . . .
H29A H 0.742567 0.750481 0.267125 0.061 Uiso 1 1 calc R . . . .
H29B H 0.688834 0.764669 0.318990 0.061 Uiso 1 1 calc R . . . .
C30 C 0.7761(10) 0.7111(14) 0.3317(6) 0.067(4) Uani 1 1 d . . . . .
H30A H 0.768418 0.648287 0.314026 0.081 Uiso 1 1 calc R . . . .
H30B H 0.757997 0.716246 0.369655 0.081 Uiso 1 1 calc R . . . .
C31 C 0.8814(15) 0.7837(15) 0.3402(9) 0.095(6) Uani 1 1 d . . . . .
H31A H 0.888351 0.846556 0.351130 0.113 Uiso 1 1 calc R . . . .
H31B H 0.918823 0.782317 0.371299 0.113 Uiso 1 1 calc R . . . .
C32 C 0.9183(12) 0.7620(15) 0.2844(9) 0.086(6) Uani 1 1 d . . . . .
H32A H 0.984779 0.808103 0.290079 0.129 Uiso 1 1 calc R . . . .
H32B H 0.912048 0.700083 0.273901 0.129 Uiso 1 1 calc R . . . .
H32C H 0.881638 0.764193 0.253773 0.129 Uiso 1 1 calc R . . . .
C33 C 0.2978(7) 0.6196(7) 0.1773(4) 0.036(2) Uani 1 1 d . . . . .
H33A H 0.297741 0.649953 0.217788 0.043 Uiso 1 1 calc R . . . .
H33B H 0.252183 0.624336 0.153400 0.043 Uiso 1 1 calc R . . . .
C34 C 0.2640(7) 0.5170(8) 0.1663(5) 0.040(2) Uani 1 1 d . . . . .
H34A H 0.267760 0.486711 0.126647 0.048 Uiso 1 1 calc R . . . .
H34B H 0.305728 0.511416 0.192558 0.048 Uiso 1 1 calc R . . . .
C35 C 0.1635(9) 0.4683(9) 0.1750(7) 0.057(3) Uani 1 1 d . . . . .
H35A H 0.122484 0.477542 0.150693 0.069 Uiso 1 1 calc R . . . .
H35B H 0.160589 0.495676 0.215362 0.069 Uiso 1 1 calc R . . . .
C36 C 0.1278(10) 0.3649(9) 0.1600(7) 0.062(4) Uani 1 1 d . . . . .
H36A H 0.062828 0.335064 0.166029 0.093 Uiso 1 1 calc R . . . .
H36B H 0.129720 0.337536 0.119917 0.093 Uiso 1 1 calc R . . . .
H36C H 0.167782 0.355650 0.184516 0.093 Uiso 1 1 calc R . . . .
C37 C 0.5407(7) 0.9120(8) 0.2548(4) 0.036(2) Uani 1 1 d . . . . .
H37A H 0.579550 0.976307 0.255807 0.043 Uiso 1 1 calc R . . . .
H37B H 0.541915 0.869903 0.218256 0.043 Uiso 1 1 calc R . . . .
C38 C 0.4393(7) 0.8927(8) 0.2559(4) 0.038(2) Uani 1 1 d . . . . .
H38A H 0.398470 0.826435 0.250158 0.045 Uiso 1 1 calc R . . . .
H38B H 0.436278 0.929887 0.293829 0.045 Uiso 1 1 calc R . . . .
C39 C 0.4025(9) 0.9160(10) 0.2101(5) 0.051(3) Uani 1 1 d . . . . .
H39A H 0.444330 0.982005 0.215598 0.061 Uiso 1 1 calc R . . . .
H39B H 0.405210 0.878262 0.172278 0.061 Uiso 1 1 calc R . . . .
C40 C 0.3033(10) 0.8992(11) 0.2102(6) 0.064(4) Uani 1 1 d . . . . .
H40A H 0.284513 0.916544 0.180147 0.096 Uiso 1 1 calc GR . . . .
H40B H 0.299966 0.936745 0.247428 0.096 Uiso 1 1 calc GR . . . .
H40C H 0.260870 0.833440 0.203234 0.096 Uiso 1 1 calc GR . . . .
C41 C 0.3916(10) 0.5366(8) 0.3114(6) 0.051(3) Uani 1 1 d . . . . .
H41A H 0.403036 0.518751 0.271978 0.061 Uiso 1 1 calc R . . . .
H41B H 0.450263 0.560162 0.338408 0.061 Uiso 1 1 calc R . . . .
C42 C 0.3104(17) 0.4518(12) 0.3207(9) 0.094(7) Uani 1 1 d D . . . .
H42A H 0.299787 0.470567 0.360245 0.113 Uiso 1 1 calc R . . . .
H42B H 0.251770 0.430161 0.294263 0.113 Uiso 1 1 calc R . . . .
C43 C 0.3320(17) 0.3748(14) 0.3107(10) 0.093(6) Uani 1 1 d D . . . .
H43A H 0.388077 0.394023 0.338492 0.112 Uiso 1 1 calc R . . . .
H43B H 0.344789 0.356511 0.271627 0.112 Uiso 1 1 calc R . . . .
C44 C 0.245(2) 0.2936(14) 0.3180(11) 0.119(9) Uani 1 1 d . . . . .
H44A H 0.256922 0.241006 0.311709 0.179 Uiso 1 1 calc R . . . .
H44B H 0.233551 0.312590 0.356797 0.179 Uiso 1 1 calc R . . . .
H44C H 0.190459 0.275247 0.290234 0.179 Uiso 1 1 calc R . . . .
C45 C 0.5646(9) 0.6725(8) 0.4580(6) 0.048(3) Uani 1 1 d . . . . .
H45A H 0.522874 0.677847 0.485434 0.057 Uiso 0.515(11) 1 calc R . . C 1
H45B H 0.525048 0.622366 0.421614 0.057 Uiso 0.515(11) 1 calc R . . C 1
H45C H 0.571726 0.684549 0.499609 0.057 Uiso 0.485(11) 1 calc R . . C 2
H45D H 0.496895 0.645324 0.442452 0.057 Uiso 0.485(11) 1 calc R . . C 2
C46A C 0.6370(16) 0.6496(15) 0.4825(11) 0.046(5) Uani 0.515(11) 1 d . . . C 1
H46A H 0.678103 0.644261 0.454631 0.055 Uiso 0.515(11) 1 calc R . . C 1
H46B H 0.677368 0.701118 0.518181 0.055 Uiso 0.515(11) 1 calc R . . C 1
C46B C 0.5988(18) 0.6000(15) 0.4288(15) 0.059(8) Uani 0.485(11) 1 d . . . C 2
H46C H 0.550427 0.537447 0.426679 0.071 Uiso 0.485(11) 1 calc R . . C 2
H46D H 0.605249 0.598489 0.389300 0.071 Uiso 0.485(11) 1 calc R . . C 2
C47A C 0.587(2) 0.5580(19) 0.4951(18) 0.071(9) Uani 0.515(11) 1 d . . . C 1
H47A H 0.555432 0.567794 0.527682 0.085 Uiso 0.515(11) 1 calc R . . C 1
H47B H 0.538115 0.509679 0.461443 0.085 Uiso 0.515(11) 1 calc R . . C 1
C47B C 0.694(2) 0.6243(18) 0.4621(14) 0.057(7) Uani 0.485(11) 1 d . . . C 2
H47C H 0.718057 0.583881 0.439054 0.068 Uiso 0.485(11) 1 calc R . . C 2
H47D H 0.741228 0.689366 0.468141 0.068 Uiso 0.485(11) 1 calc R . . C 2
C48A C 0.647(3) 0.524(2) 0.5078(17) 0.088(12) Uani 0.515(11) 1 d . . . C 1
H48A H 0.609292 0.466826 0.515125 0.132 Uiso 0.515(11) 1 calc R . . C 1
H48B H 0.677359 0.512512 0.475446 0.132 Uiso 0.515(11) 1 calc R . . C 1
H48C H 0.694718 0.570767 0.541844 0.132 Uiso 0.515(11) 1 calc R . . C 1
C48B C 0.684(2) 0.612(3) 0.5187(17) 0.079(10) Uani 0.485(11) 1 d . . . C 2
H48D H 0.745551 0.627330 0.538689 0.118 Uiso 0.485(11) 1 calc R . . C 2
H48E H 0.662045 0.652331 0.541792 0.118 Uiso 0.485(11) 1 calc R . . C 2
H48F H 0.638897 0.546950 0.512735 0.118 Uiso 0.485(11) 1 calc R . . C 2
C49 C 0.8095(9) 0.9477(8) 0.6706(5) 0.047(3) Uani 1 1 d . . . . .
H49A H 0.743209 0.925878 0.675452 0.056 Uiso 1 1 calc R . . . .
H49B H 0.819538 0.893197 0.658384 0.056 Uiso 1 1 calc R . . . .
C50 C 0.8756(9) 1.0174(10) 0.7282(6) 0.052(3) Uani 1 1 d . . . . .
H50A H 0.941766 1.041143 0.722821 0.062 Uiso 1 1 calc R . . . .
H50B H 0.863634 1.070600 0.741034 0.062 Uiso 1 1 calc R . . . .
C51 C 0.8620(11) 0.9747(11) 0.7730(6) 0.061(3) Uani 1 1 d . . . . .
H51A H 0.872478 0.920531 0.759693 0.073 Uiso 1 1 calc R . . . .
H51B H 0.796173 0.952115 0.778892 0.073 Uiso 1 1 calc R . . . .
C52 C 0.9287(17) 1.0425(16) 0.8299(8) 0.100(7) Uani 1 1 d . . . . .
H52A H 0.917050 1.011255 0.857922 0.150 Uiso 1 1 calc R . . . .
H52B H 0.993992 1.064012 0.824553 0.150 Uiso 1 1 calc R . . . .
H52C H 0.917680 1.095599 0.843754 0.150 Uiso 1 1 calc R . . . .
C53 C 0.8425(8) 1.3189(10) 0.6471(7) 0.059(3) Uani 1 1 d . . . . .
H53A H 0.823621 1.296447 0.605051 0.071 Uiso 1 1 calc R . . . .
H53B H 0.841150 1.377961 0.662868 0.071 Uiso 1 1 calc R . . . .
C54 C 0.9414(9) 1.3386(11) 0.6608(7) 0.061(4) Uani 1 1 d . . . . .
H54A H 0.944943 1.281534 0.641328 0.073 Uiso 1 1 calc R . . . .
H54B H 0.958827 1.355093 0.702475 0.073 Uiso 1 1 calc R . . . .
C55 C 1.0110(10) 1.4153(11) 0.6433(8) 0.068(4) Uani 1 1 d . . . . .
H55A H 1.014152 1.474044 0.667300 0.081 Uiso 1 1 calc R . . . .
H55B H 0.987309 1.403476 0.603221 0.081 Uiso 1 1 calc R . . . .
C56 C 1.1095(12) 1.4280(14) 0.6478(9) 0.084(5) Uani 1 1 d . . . . .
H56A H 1.149911 1.479449 0.635542 0.125 Uiso 1 1 calc R . . . .
H56B H 1.134711 1.441705 0.687541 0.125 Uiso 1 1 calc R . . . .
H56C H 1.107807 1.370974 0.623315 0.125 Uiso 1 1 calc R . . . .
C57 C 0.8772(8) 1.0351(9) 0.4630(7) 0.057(3) Uani 1 1 d D . . . .
H57C H 0.830542 0.976413 0.467020 0.068 Uiso 0.485(11) 1 calc R . . C 2
H57D H 0.874801 1.024416 0.421667 0.068 Uiso 0.485(11) 1 calc R . . C 2
H57A H 0.896274 1.018246 0.493737 0.068 Uiso 0.515(11) 1 calc R . . C 1
H57B H 0.821544 0.979005 0.436596 0.068 Uiso 0.515(11) 1 calc R . . C 1
C58A C 0.9558(11) 1.0651(14) 0.4311(9) 0.041(5) Uani 0.515(11) 1 d D U . C 1
H58A H 0.934187 1.073728 0.397115 0.049 Uiso 0.515(11) 1 calc R . . C 1
H58B H 0.973790 1.016011 0.417721 0.049 Uiso 0.515(11) 1 calc R . . C 1
C58B C 0.9737(15) 1.060(2) 0.4897(14) 0.076(7) Uani 0.485(11) 1 d D . . C 2
H58C H 0.988148 1.013255 0.464453 0.092 Uiso 0.485(11) 1 calc R . . C 2
H58D H 0.966337 1.047327 0.525874 0.092 Uiso 0.485(11) 1 calc R . . C 2
C59A C 1.0408(16) 1.1547(16) 0.4683(15) 0.070(9) Uani 0.515(11) 1 d D U . C 1
H59A H 1.021116 1.200042 0.489006 0.084 Uiso 0.515(11) 1 calc R . . C 1
H59B H 1.072864 1.143208 0.496735 0.084 Uiso 0.515(11) 1 calc R . . C 1
C59B C 1.063(2) 1.152(2) 0.5043(15) 0.076(7) Uani 0.485(11) 1 d D . . C 2
H59C H 1.058094 1.204111 0.531658 0.092 Uiso 0.485(11) 1 calc R . . C 2
H59D H 1.119493 1.150770 0.518494 0.092 Uiso 0.485(11) 1 calc R . . C 2
C60A C 1.106(3) 1.192(3) 0.4301(16) 0.084(8) Uani 0.515(11) 1 d D U . C 1
H60A H 1.161862 1.249890 0.453101 0.127 Uiso 0.515(11) 1 calc R . . C 1
H60B H 1.125199 1.146363 0.409919 0.127 Uiso 0.515(11) 1 calc R . . C 1
H60C H 1.073654 1.202974 0.402221 0.127 Uiso 0.515(11) 1 calc R . . C 1
C60B C 1.060(4) 1.154(3) 0.4447(15) 0.084(8) Uani 0.485(11) 1 d D U . C 2
H60D H 1.113978 1.210490 0.444047 0.127 Uiso 0.485(11) 1 calc R . . C 2
H60E H 1.061939 1.099603 0.419043 0.127 Uiso 0.485(11) 1 calc R . . C 2
H60F H 1.001417 1.152183 0.432019 0.127 Uiso 0.485(11) 1 calc R . . C 2
C61 C 0.7942(9) 1.2791(9) 0.3439(6) 0.055(3) Uani 1 1 d . . . . .
H61A H 0.768677 1.286249 0.310407 0.066 Uiso 1 1 calc R . . . .
H61B H 0.779057 1.313220 0.378104 0.066 Uiso 1 1 calc R . . . .
C62A C 0.8976(11) 1.3225(10) 0.3499(7) 0.064(4) Uani 1 1 d . . . . .
H62A H 0.923239 1.308934 0.380025 0.077 Uiso 1 1 calc R . . . .
H62B H 0.924904 1.390620 0.361849 0.077 Uiso 1 1 calc R . . . .
C63 C 0.9273(13) 1.2858(15) 0.2921(9) 0.085(5) Uani 1 1 d . . . . .
H63A H 0.897911 1.217390 0.279067 0.102 Uiso 1 1 calc R . . . .
H63B H 0.904832 1.302247 0.262343 0.102 Uiso 1 1 calc R . . . .
C64 C 1.0328(15) 1.3280(16) 0.3007(11) 0.106(8) Uani 1 1 d . . . . .
H64A H 1.050833 1.304930 0.264708 0.159 Uiso 1 1 calc R . . . .
H64B H 1.061589 1.395656 0.313235 0.159 Uiso 1 1 calc R . . . .
H64C H 1.054683 1.310981 0.329924 0.159 Uiso 1 1 calc R . . . .
C65 C 0.4574(8) 1.2300(8) 0.3945(5) 0.042(2) Uani 1 1 d . . . . .
H65A H 0.399735 1.223213 0.409623 0.050 Uiso 1 1 calc R . . . .
H65B H 0.508741 1.255889 0.427467 0.050 Uiso 1 1 calc R . . . .
C66 C 0.4834(10) 1.2986(9) 0.3629(6) 0.052(3) Uani 1 1 d . . . . .
H66A H 0.474532 1.351077 0.385548 0.062 Uiso 1 1 calc R . . . .
H66B H 0.439283 1.267472 0.325832 0.062 Uiso 1 1 calc R . . . .
C67 C 0.5855(10) 1.3379(10) 0.3517(7) 0.057(3) Uani 1 1 d . . . . .
H67A H 0.629687 1.363221 0.388171 0.068 Uiso 1 1 calc R . . . .
H67B H 0.592575 1.286559 0.325377 0.068 Uiso 1 1 calc R . . . .
C68 C 0.6122(13) 1.4133(12) 0.3262(9) 0.080(5) Uani 1 1 d . . . . .
H68A H 0.574860 1.386557 0.287569 0.120 Uiso 1 1 calc GR . . . .
H68B H 0.679312 1.440317 0.324339 0.120 Uiso 1 1 calc GR . . . .
H68C H 0.599664 1.461589 0.350094 0.120 Uiso 1 1 calc GR . . . .
C69 C 0.1773(7) 0.6370(8) 0.4947(5) 0.038(2) Uani 1 1 d . . . . .
H69A H 0.158475 0.661411 0.530614 0.046 Uiso 1 1 calc R . . . .
H69B H 0.161072 0.659554 0.466266 0.046 Uiso 1 1 calc R . . . .
C70 C 0.1234(8) 0.5322(8) 0.4729(6) 0.051(3) Uani 1 1 d . . . . .
H70A H 0.055869 0.511784 0.461599 0.062 Uiso 1 1 calc R . . . .
H70B H 0.145248 0.508933 0.438128 0.062 Uiso 1 1 calc R . . . .
C71 C 0.1321(12) 0.4888(12) 0.5135(9) 0.078(5) Uani 1 1 d . . . . .
H71A H 0.109339 0.510644 0.548271 0.094 Uiso 1 1 calc R . . . .
H71B H 0.199300 0.508259 0.524952 0.094 Uiso 1 1 calc R . . . .
C72 C 0.0756(14) 0.3826(12) 0.4877(11) 0.092(6) Uani 1 1 d . . . . .
H72A H 0.083184 0.356355 0.515958 0.139 Uiso 1 1 calc R . . . .
H72B H 0.008831 0.362953 0.477049 0.139 Uiso 1 1 calc R . . . .
H72C H 0.098757 0.360569 0.453738 0.139 Uiso 1 1 calc R . . . .

loop_
_atom_site_aniso_label
_atom_site_aniso_U_11
_atom_site_aniso_U_22
_atom_site_aniso_U_33
_atom_site_aniso_U_23
_atom_site_aniso_U_13
_atom_site_aniso_U_12
Au1 0.0280(2) 0.0343(3) 0.0212(2) -0.0022(2) 0.00158(19) 0.0148(2)
Au2 0.0344(2) 0.0444(2) 0.0263(2) 0.00170(17) 0.00254(16) 0.02156(18)
Au3 0.0362(2) 0.0481(2) 0.0276(2) 0.00475(19) 0.00547(17) 0.01873(19)
Au4 0.03187(19) 0.0412(2) 0.02413(19) -0.00235(16) 0.00341(15) 0.01851(17)
Au5 0.0331(2) 0.0360(2) 0.0343(2) 0.00241(17) 0.00611(16) 0.01730(17)
Au6 0.02726(19) 0.0388(2) 0.0310(2) -0.00078(17) 0.00184(15) 0.01500(17)
Au7 0.0313(2) 0.0413(2) 0.0270(2) -0.00522(17) -0.00135(16) 0.01524(17)
Au8 0.0321(2) 0.0452(2) 0.0312(2) -0.00454(18) 0.00601(16) 0.01567(18)
Au9 0.0358(2) 0.0459(2) 0.0282(2) 0.00178(17) 0.00286(16) 0.02245(18)
Au10 0.0452(2) 0.0441(2) 0.0363(2) 0.00358(19) 0.00335(18) 0.0258(2)
Au11 0.0373(2) 0.0444(2) 0.0316(2) 0.00423(18) 0.00964(17) 0.01872(18)
Au12 0.0402(2) 0.0596(3) 0.0297(2) 0.0019(2) 0.00209(17) 0.0294(2)
Au13 0.03081(18) 0.0422(2) 0.02385(19) 0.00117(16) 0.00340(14) 0.01808(16)
Au14 0.03401(18) 0.03319(18) 0.02453(19) 0.00479(15) 0.00737(14) 0.01748(16)
Au15 0.0370(2) 0.0367(2) 0.0295(2) 0.01002(16) 0.01048(16) 0.01723(17)
Au16 0.03244(19) 0.0381(2) 0.0348(2) 0.00964(17) 0.00168(16) 0.01593(16)
Au17 0.0354(2) 0.0434(2) 0.0372(2) 0.01400(18) 0.00763(16) 0.02313(18)
Au18 0.03293(19) 0.03488(19) 0.0283(2) 0.00783(16) 0.00824(15) 0.01523(16)
Au19 0.03285(19) 0.0376(2) 0.0412(2) 0.01050(18) 0.01399(17) 0.01552(17)
Au20 0.03085(18) 0.02964(18) 0.02709(19) 0.00791(15) 0.00661(14) 0.01342(15)
Au21 0.03304(19) 0.03328(19) 0.0283(2) 0.00699(16) 0.00655(15) 0.01960(16)
Au22 0.03201(18) 0.03306(19) 0.02162(18) 0.00558(15) 0.00773(14) 0.01635(16)
Au23 0.03116(18) 0.03430(19) 0.02542(19) 0.00956(16) 0.00399(14) 0.01676(16)
Au24 0.02600(17) 0.0372(2) 0.0280(2) 0.00946(16) 0.00615(14) 0.01612(15)
Au25 0.03134(19) 0.03243(19) 0.0247(2) 0.00443(16) 0.00194(15) 0.01472(16)
Au26 0.0254(2) 0.0279(2) 0.0202(2) 0.00537(19) 0.00521(18) 0.01373(19)
Cd2 0.0344(2) 0.0444(2) 0.0263(2) 0.00170(17) 0.00254(16) 0.02156(18)
Cd3 0.0362(2) 0.0481(2) 0.0276(2) 0.00475(19) 0.00547(17) 0.01873(19)
Cd4 0.03187(19) 0.0412(2) 0.02413(19) -0.00235(16) 0.00341(15) 0.01851(17)
Cd5 0.0331(2) 0.0360(2) 0.0343(2) 0.00241(17) 0.00611(16) 0.01730(17)
Cd6 0.02726(19) 0.0388(2) 0.0310(2) -0.00078(17) 0.00184(15) 0.01500(17)
Cd7 0.0313(2) 0.0413(2) 0.0270(2) -0.00522(17) -0.00135(16) 0.01524(17)
Cd20 0.03085(18) 0.02964(18) 0.02709(19) 0.00791(15) 0.00661(14) 0.01342(15)
Cd21 0.03304(19) 0.03328(19) 0.0283(2) 0.00699(16) 0.00655(15) 0.01960(16)
Cd22 0.03201(18) 0.03306(19) 0.02162(18) 0.00558(15) 0.00773(14) 0.01635(16)
Cd23 0.03116(18) 0.03430(19) 0.02542(19) 0.00956(16) 0.00399(14) 0.01676(16)
Cd24 0.02600(17) 0.0372(2) 0.0280(2) 0.00946(16) 0.00615(14) 0.01612(15)
Cd25 0.03134(19) 0.03243(19) 0.0247(2) 0.00443(16) 0.00194(15) 0.01472(16)
S1 0.0432(13) 0.0489(14) 0.0292(12) 0.0082(11) 0.0074(10) 0.0253(11)
S2 0.0454(15) 0.0539(16) 0.0341(14) 0.0006(12) 0.0136(12) 0.0123(13)
S3 0.0268(10) 0.0416(12) 0.0306(12) -0.0060(10) -0.0001(9) 0.0134(9)
S4 0.0308(11) 0.0482(14) 0.0379(13) 0.0042(11) 0.0046(10) 0.0202(10)
S5 0.0554(16) 0.0508(15) 0.0401(15) 0.0084(12) 0.0128(12) 0.0318(13)
S6 0.0506(16) 0.0457(15) 0.070(2) 0.0150(15) 0.0126(14) 0.0276(13)
S7 0.0375(13) 0.0713(18) 0.0290(13) 0.0036(12) 0.0021(10) 0.0320(13)
S8 0.0443(13) 0.0602(16) 0.0314(13) 0.0101(12) 0.0069(10) 0.0323(13)
S9 0.0305(10) 0.0375(11) 0.0245(11) -0.0015(9) 0.0028(8) 0.0163(9)
S10 0.0334(10) 0.0343(11) 0.0228(10) 0.0032(9) 0.0076(8) 0.0165(9)
S11 0.0384(12) 0.0382(12) 0.0286(12) 0.0067(10) 0.0086(9) 0.0140(10)
S12 0.0426(13) 0.0506(14) 0.0353(13) 0.0123(11) 0.0095(10) 0.0319(12)
S13 0.0360(12) 0.0463(13) 0.0470(15) 0.0148(12) 0.0066(11) 0.0227(11)
S14 0.0356(11) 0.0390(12) 0.0311(12) 0.0017(10) -0.0042(9) 0.0179(10)
S15 0.0291(11) 0.0412(13) 0.0495(15) 0.0112(11) 0.0097(10) 0.0153(10)
S16 0.0367(12) 0.0427(13) 0.0351(13) 0.0082(11) 0.0136(10) 0.0148(10)
S17 0.0378(11) 0.0410(12) 0.0273(11) 0.0117(10) 0.0054(9) 0.0198(10)
S18 0.0345(11) 0.0328(10) 0.0263(11) 0.0096(9) 0.0069(8) 0.0157(9)
C1 0.093(8) 0.089(7) 0.087(9) 0.031(6) 0.015(6) 0.064(7)
C2A 0.093(8) 0.089(7) 0.087(9) 0.031(6) 0.015(6) 0.064(7)
C2B 0.093(8) 0.089(7) 0.087(9) 0.031(6) 0.015(6) 0.064(7)
C3A 0.093(8) 0.089(7) 0.087(9) 0.031(6) 0.015(6) 0.064(7)
C3B 0.093(8) 0.089(7) 0.087(9) 0.031(6) 0.015(6) 0.064(7)
C4A 0.093(8) 0.089(7) 0.087(9) 0.031(6) 0.015(6) 0.064(7)
C4B 0.093(8) 0.089(7) 0.087(9) 0.031(6) 0.015(6) 0.064(7)
C5 0.043(6) 0.063(7) 0.050(7) 0.025(6) 0.015(5) 0.021(6)
C6 0.054(7) 0.065(8) 0.052(8) 0.022(7) 0.020(6) 0.026(6)
C7 0.058(8) 0.069(9) 0.058(9) 0.016(7) 0.024(7) 0.017(7)
C8 0.107(15) 0.077(11) 0.085(13) 0.026(10) 0.060(12) 0.040(11)
C9 0.029(4) 0.042(5) 0.030(5) 0.002(4) 0.006(4) 0.020(4)
C10 0.035(5) 0.046(6) 0.024(5) 0.003(4) 0.001(4) 0.016(4)
C11 0.044(6) 0.048(6) 0.037(6) 0.003(5) -0.002(5) 0.019(5)
C12 0.053(7) 0.047(7) 0.059(8) 0.005(6) 0.003(6) 0.019(6)
C13 0.034(5) 0.044(6) 0.045(6) -0.001(5) -0.006(4) 0.018(5)
C14 0.023(4) 0.065(7) 0.047(7) 0.008(6) 0.002(4) 0.020(5)
C15 0.050(7) 0.073(9) 0.048(8) 0.000(7) -0.005(6) 0.031(7)
C16 0.052(8) 0.120(14) 0.058(9) 0.015(9) -0.002(7) 0.053(9)
C17 0.084(8) 0.103(9) 0.124(12) 0.052(9) 0.025(8) 0.061(8)
C18A 0.084(8) 0.103(9) 0.124(12) 0.052(9) 0.025(8) 0.061(8)
C18B 0.084(8) 0.103(9) 0.124(12) 0.052(9) 0.025(8) 0.061(8)
C19A 0.084(8) 0.103(9) 0.124(12) 0.052(9) 0.025(8) 0.061(8)
C19B 0.084(8) 0.103(9) 0.124(12) 0.052(9) 0.025(8) 0.061(8)
C20A 0.084(8) 0.103(9) 0.124(12) 0.052(9) 0.025(8) 0.061(8)
C20B 0.084(8) 0.103(9) 0.124(12) 0.052(9) 0.025(8) 0.061(8)
C21 0.055(8) 0.051(8) 0.096(13) 0.011(8) 0.003(8) 0.022(7)
C22 0.078(11) 0.075(11) 0.090(13) 0.010(10) 0.009(10) 0.045(9)
C23 0.104(14) 0.085(12) 0.080(12) 0.040(10) 0.028(11) 0.052(11)
C24 0.098(13) 0.071(10) 0.073(11) 0.027(9) 0.017(10) 0.042(10)
C25 0.064(7) 0.107(9) 0.049(5) 0.028(5) 0.009(4) 0.056(7)
C26A 0.064(7) 0.107(9) 0.049(5) 0.028(5) 0.009(4) 0.056(7)
C26B 0.064(7) 0.107(9) 0.049(5) 0.028(5) 0.009(4) 0.056(7)
C27A 0.064(7) 0.107(9) 0.049(5) 0.028(5) 0.009(4) 0.056(7)
C27B 0.064(7) 0.107(9) 0.049(5) 0.028(5) 0.009(4) 0.056(7)
C28A 0.064(7) 0.107(9) 0.049(5) 0.028(5) 0.009(4) 0.056(7)
C28B 0.064(7) 0.107(9) 0.049(5) 0.028(5) 0.009(4) 0.056(7)
C29 0.046(6) 0.072(8) 0.029(6) -0.001(5) -0.010(5) 0.038(6)
C30 0.058(8) 0.117(13) 0.049(8) 0.035(8) 0.015(6) 0.056(9)
C31 0.094(13) 0.093(13) 0.078(13) 0.000(10) -0.034(10) 0.052(11)
C32 0.055(9) 0.114(15) 0.107(15) 0.061(13) 0.021(9) 0.041(10)
C33 0.035(5) 0.048(6) 0.023(5) 0.006(4) 0.004(4) 0.023(4)
C34 0.032(5) 0.048(6) 0.033(5) 0.003(4) 0.007(4) 0.022(4)
C35 0.039(6) 0.055(7) 0.072(9) 0.016(7) 0.021(6) 0.021(6)
C36 0.055(7) 0.049(7) 0.072(10) 0.017(7) 0.031(7) 0.019(6)
C37 0.042(5) 0.050(6) 0.015(4) 0.008(4) 0.012(4) 0.023(5)
C38 0.039(5) 0.046(5) 0.025(5) 0.006(4) 0.006(4) 0.023(5)
C39 0.050(6) 0.067(8) 0.030(6) 0.008(5) 0.003(5) 0.031(6)
C40 0.057(8) 0.074(9) 0.049(8) 0.013(7) -0.015(6) 0.028(7)
C41 0.078(8) 0.040(6) 0.040(6) 0.009(5) 0.022(6) 0.036(6)
C42 0.148(19) 0.073(11) 0.073(12) 0.030(9) 0.071(13) 0.059(12)
C43 0.122(17) 0.097(14) 0.104(16) 0.050(13) 0.056(14) 0.078(14)
C44 0.15(2) 0.061(11) 0.099(17) 0.034(11) 0.010(16) 0.013(13)
C45 0.054(7) 0.050(6) 0.059(8) 0.028(6) 0.026(6) 0.035(6)
C46A 0.044(11) 0.034(10) 0.057(15) 0.010(10) 0.016(10) 0.020(9)
C46B 0.040(12) 0.023(10) 0.10(2) 0.007(12) -0.001(13) 0.009(9)
C47A 0.055(15) 0.044(13) 0.12(3) 0.033(16) 0.025(17) 0.025(12)
C47B 0.068(17) 0.045(13) 0.08(2) 0.040(14) 0.031(15) 0.034(13)
C48A 0.14(3) 0.07(2) 0.09(3) 0.06(2) 0.04(2) 0.07(2)
C48B 0.043(15) 0.09(3) 0.08(2) 0.02(2) 0.010(15) 0.017(16)
C49 0.049(6) 0.052(6) 0.036(6) 0.014(5) -0.008(5) 0.024(5)
C50 0.046(6) 0.062(7) 0.044(7) 0.018(6) 0.003(5) 0.025(6)
C51 0.059(8) 0.067(8) 0.051(8) 0.016(7) -0.001(6) 0.030(7)
C52 0.107(16) 0.100(15) 0.056(11) 0.023(10) -0.008(10) 0.026(12)
C53 0.036(6) 0.054(7) 0.076(10) 0.026(7) -0.004(6) 0.012(5)
C54 0.039(6) 0.071(9) 0.081(10) 0.041(8) 0.014(6) 0.025(6)
C55 0.051(7) 0.058(8) 0.091(12) 0.041(8) 0.002(7) 0.015(6)
C56 0.061(9) 0.102(13) 0.099(14) 0.057(12) 0.023(9) 0.035(9)
C57 0.035(6) 0.051(7) 0.086(10) 0.019(7) 0.022(6) 0.026(5)
C58A 0.029(9) 0.058(12) 0.049(12) 0.027(10) 0.013(8) 0.026(9)
C58B 0.098(18) 0.11(2) 0.075(16) 0.050(16) 0.033(14) 0.087(16)
C59A 0.056(14) 0.061(14) 0.10(2) 0.019(16) 0.048(16) 0.040(12)
C59B 0.098(18) 0.11(2) 0.075(16) 0.050(16) 0.033(14) 0.087(16)
C60A 0.089(14) 0.083(13) 0.088(14) 0.022(10) 0.017(10) 0.052(11)
C60B 0.089(14) 0.083(13) 0.088(14) 0.022(10) 0.017(10) 0.052(11)
C61 0.047(6) 0.053(7) 0.048(7) 0.026(6) 0.010(5) 0.006(5)
C62A 0.060(8) 0.056(8) 0.065(9) 0.017(7) 0.021(7) 0.021(7)
C63 0.077(11) 0.104(14) 0.088(13) 0.060(12) 0.024(10) 0.038(10)
C64 0.089(14) 0.106(16) 0.105(17) 0.024(13) 0.052(13) 0.040(12)
C65 0.045(6) 0.050(6) 0.040(6) 0.021(5) 0.018(5) 0.027(5)
C66 0.064(7) 0.053(7) 0.056(8) 0.028(6) 0.027(6) 0.037(6)
C67 0.052(7) 0.054(7) 0.064(9) 0.026(7) 0.015(6) 0.022(6)
C68 0.074(10) 0.072(10) 0.113(15) 0.062(11) 0.029(10) 0.032(8)
C69 0.027(4) 0.047(6) 0.033(5) 0.010(4) 0.011(4) 0.014(4)
C70 0.031(5) 0.037(6) 0.059(8) 0.001(5) 0.002(5) 0.006(4)
C71 0.063(9) 0.066(9) 0.100(14) 0.033(10) 0.017(9) 0.023(8)
C72 0.073(11) 0.066(10) 0.14(2) 0.041(12) 0.026(12) 0.031(9)

loop_
_atom_type_symbol
_atom_type_description
_atom_type_scat_dispersion_real
_atom_type_scat_dispersion_imag
_atom_type_scat_source
C C 0.0181 0.0091 'International Tables Vol C Tables 4.2.6.8 and 6.1.1.4'
H H 0.0000 0.0000 'International Tables Vol C Tables 4.2.6.8 and 6.1.1.4'
Au Au -4.4197 7.2980 'International Tables Vol C Tables 4.2.6.8 and 6.1.1.4'
Cd Cd 0.1185 4.6533 'International Tables Vol C Tables 4.2.6.8 and 6.1.1.4'
S S 0.3331 0.5567 'International Tables Vol C Tables 4.2.6.8 and 6.1.1.4'

loop_
_exptl_crystal_face_index_h
_exptl_crystal_face_index_k
_exptl_crystal_face_index_l
_exptl_crystal_face_perp_dist
-10 2 0 0.0279
10 -2 0 0.0279
-2 5 12 0.1081
2 -5 -12 0.1081
-4 11 -9 0.0148
4 -11 9 0.0148
4 -2 14 0.0821
8 -3 -11 0.0825
1 7 -15 0.0534

loop_
_geom_angle_atom_site_label_1
_geom_angle_atom_site_label_2
_geom_angle_atom_site_label_3
_geom_angle
_geom_angle_site_symmetry_1
_geom_angle_site_symmetry_3
Au2 Au1 Au2 180.000(19) 2_665 .
Au2 Au1 Au3 115.878(13) 2_665 .
Au2 Au1 Au3 115.879(13) . 2_665
Au2 Au1 Au3 64.121(13) 2_665 2_665
Au2 Au1 Au3 64.122(13) . .
Au2 Au1 Au5 116.145(13) . .
Au2 Au1 Au5 116.147(13) 2_665 2_665
Au2 Au1 Au5 63.855(13) 2_665 .
Au2 Au1 Au5 63.853(13) . 2_665
Au2 Au1 Au6 115.660(13) 2_665 2_665
Au2 Au1 Au6 64.340(13) 2_665 .
Au2 Au1 Au6 64.340(13) . 2_665
Au2 Au1 Au6 115.660(13) . .
Au3 Au1 Au3 180.0 2_665 .
Au4 Au1 Au2 119.308(13) 2_665 2_665
Au4 Au1 Au2 60.692(13) 2_665 .
Au4 Au1 Au2 119.307(13) . .
Au4 Au1 Au2 60.693(13) . 2_665
Au4 Au1 Au3 116.607(14) 2_665 .
Au4 Au1 Au3 63.393(14) . .
Au4 Au1 Au3 63.394(14) 2_665 2_665
Au4 Au1 Au3 116.607(14) . 2_665
Au4 Au1 Au4 180.0 2_665 .
Au4 Au1 Au5 114.747(13) . 2_665
Au4 Au1 Au5 114.749(13) 2_665 .
Au4 Au1 Au5 65.252(13) 2_665 2_665
Au4 Au1 Au5 65.252(13) . .
Au4 Au1 Au6 64.111(12) 2_665 2_665
Au4 Au1 Au6 115.890(13) 2_665 .
Au4 Au1 Au6 115.889(12) . 2_665
Au4 Au1 Au6 64.110(13) . .
Au4 Au1 Au7 116.201(12) 2_665 2_665
Au4 Au1 Au7 63.800(12) 2_665 .
Au4 Au1 Au7 63.799(12) . 2_665
Au4 Au1 Au7 116.200(12) . .
Au5 Au1 Au3 115.799(14) 2_665 2_665
Au5 Au1 Au3 115.797(14) . .
Au5 Au1 Au3 64.202(14) 2_665 .
Au5 Au1 Au3 64.203(14) . 2_665
Au5 Au1 Au5 180.0 2_665 .
Au5 Au1 Au6 60.125(12) . 2_665
Au5 Au1 Au6 119.874(12) . .
Au5 Au1 Au6 60.126(12) 2_665 .
Au5 Au1 Au6 119.874(12) 2_665 2_665
Au6 Au1 Au3 115.106(13) . 2_665
Au6 Au1 Au3 115.106(13) 2_665 .
Au6 Au1 Au3 64.895(13) 2_665 2_665
Au6 Au1 Au3 64.893(13) . .
Au6 Au1 Au6 180.0 2_665 .
Au7 Au1 Au2 115.010(13) 2_665 2_665
Au7 Au1 Au2 64.989(13) . 2_665
Au7 Au1 Au2 64.990(13) 2_665 .
Au7 Au1 Au2 115.011(13) . .
Au7 Au1 Au3 60.123(14) 2_665 .
Au7 Au1 Au3 119.877(14) 2_665 2_665
Au7 Au1 Au3 119.877(14) . .
Au7 Au1 Au3 60.123(14) . 2_665
Au7 Au1 Au5 115.834(14) 2_665 2_665
Au7 Au1 Au5 115.835(14) . .
Au7 Au1 Au5 64.166(14) . 2_665
Au7 Au1 Au5 64.164(14) 2_665 .
Au7 Au1 Au6 63.970(13) . .
Au7 Au1 Au6 116.029(13) 2_665 .
Au7 Au1 Au6 116.031(13) . 2_665
Au7 Au1 Au6 63.970(13) 2_665 2_665
Au7 Au1 Au7 180.0 2_665 .
Au1 Au2 Au3 58.096(12) . .
Au1 Au2 Au4 59.311(12) . 2_665
Au1 Au2 Au5 58.093(12) . 2_665
Au1 Au2 Au6 57.973(12) . 2_665
Au1 Au2 Au7 57.485(12) . 2_665
Au1 Au2 Au9 111.779(17) . 2_665
Au1 Au2 Au10 112.223(16) . 2_665
Au1 Au2 Au12 109.743(15) . .
Au3 Au2 Au6 105.308(18) . 2_665
Au3 Au2 Au7 55.984(15) . 2_665
Au3 Au2 Au9 169.55(2) . 2_665
Au3 Au2 Au10 116.61(2) . 2_665
Au3 Au2 Au12 61.682(14) . .
Au4 Au2 Au3 110.231(18) 2_665 .
Au4 Au2 Au5 62.677(15) 2_665 2_665
Au4 Au2 Au6 61.377(15) 2_665 2_665
Au4 Au2 Au7 108.707(19) 2_665 2_665
Au4 Au2 Au9 62.529(14) 2_665 2_665
Au4 Au2 Au10 64.855(15) 2_665 2_665
Au4 Au2 Au12 168.79(2) 2_665 .
Au5 Au2 Au3 60.261(15) 2_665 .
Au5 Au2 Au6 109.420(18) 2_665 2_665
Au5 Au2 Au7 105.266(17) 2_665 2_665
Au5 Au2 Au9 118.100(18) 2_665 2_665
Au5 Au2 Au10 64.105(15) 2_665 2_665
Au5 Au2 Au12 114.930(18) 2_665 .
Au6 Au2 Au7 59.409(15) 2_665 2_665
Au6 Au2 Au9 64.914(15) 2_665 2_665
Au6 Au2 Au10 120.039(18) 2_665 2_665
Au6 Au2 Au12 111.792(19) 2_665 .
Au7 Au2 Au9 117.616(19) 2_665 2_665
Au7 Au2 Au10 169.047(19) 2_665 2_665
Au7 Au2 Au12 60.646(15) 2_665 .
Au9 Au2 Au10 68.295(15) 2_665 2_665
Au9 Au2 Au12 124.219(17) 2_665 .
Au10 Au2 Au12 124.995(19) 2_665 .
S7 Au2 Au1 154.09(7) . .
S7 Au2 Au3 104.30(7) . .
S7 Au2 Au4 144.42(7) . 2_665
S7 Au2 Au5 133.28(8) . 2_665
S7 Au2 Au6 117.28(8) . 2_665
S7 Au2 Au7 97.36(8) . 2_665
S7 Au2 Au9 84.23(7) . 2_665
S7 Au2 Au10 92.34(8) . 2_665
S7 Au2 Au12 45.77(7) . .
Au1 Au3 Au2 57.783(12) . .
Au1 Au3 Au4 57.821(12) . .
Au1 Au3 Au5 57.763(12) . 2_665
Au1 Au3 Au6 57.542(12) . .
Au1 Au3 Au11 108.823(17) . .
Au1 Au3 Au12 110.697(17) . .
Au1 Au3 Au13 113.228(18) . .
Au2 Au3 Au5 59.610(15) . 2_665
Au2 Au3 Au6 104.807(18) . .
Au2 Au3 Au11 113.902(19) . .
Au2 Au3 Au12 63.136(15) . .
Au2 Au3 Au13 120.110(19) . .
Au4 Au3 Au2 109.014(19) . .
Au4 Au3 Au5 105.163(19) . 2_665
Au4 Au3 Au6 59.778(15) . .
Au4 Au3 Au11 112.030(18) . .
Au4 Au3 Au12 119.32(2) . .
Au4 Au3 Au13 65.399(15) . .
Au5 Au3 Au6 55.898(14) 2_665 .
Au5 Au3 Au11 61.050(15) 2_665 .
Au5 Au3 Au12 115.634(19) 2_665 .
Au5 Au3 Au13 170.33(2) 2_665 .
Au6 Au3 Au11 59.938(15) . .
Au6 Au3 Au12 167.53(2) . .
Au6 Au3 Au13 117.344(19) . .
Au7 Au3 Au1 59.747(13) 2_665 .
Au7 Au3 Au2 62.550(16) 2_665 .
Au7 Au3 Au4 61.686(16) 2_665 .
Au7 Au3 Au5 109.998(19) 2_665 2_665
Au7 Au3 Au6 109.46(2) 2_665 .
Au7 Au3 Au11 168.47(2) 2_665 .
Au7 Au3 Au12 63.114(16) 2_665 .
Au7 Au3 Au13 64.345(15) 2_665 .
Au12 Au3 Au11 126.33(2) . .
Au12 Au3 Au13 69.687(15) . .
Au13 Au3 Au11 123.318(17) . .
S1 Au3 Au1 154.12(7) . .
S1 Au3 Au2 124.04(6) . .
S1 Au3 Au4 126.88(6) . .
S1 Au3 Au5 99.32(7) . 2_665
S1 Au3 Au6 100.84(7) . .
S1 Au3 Au7 146.09(7) . 2_665
S1 Au3 Au11 45.39(7) . .
S1 Au3 Au12 89.31(7) . .
S1 Au3 Au13 88.60(7) . .
Au1 Au4 Au2 59.994(12) . 2_665
Au1 Au4 Au3 58.786(12) . .
Au1 Au4 Au5 57.705(11) . .
Au1 Au4 Au6 58.409(11) . .
Au1 Au4 Au7 58.401(11) . 2_665
Au1 Au4 Au9 113.338(16) . .
Au1 Au4 Au10 111.039(16) . .
Au1 Au4 Au13 110.507(15) . .
Au2 Au4 Au3 111.327(18) 2_665 .
Au2 Au4 Au5 60.982(15) 2_665 .
Au2 Au4 Au6 62.084(16) 2_665 .
Au2 Au4 Au7 109.893(18) 2_665 2_665
Au2 Au4 Au9 63.750(15) 2_665 .
Au2 Au4 Au10 62.710(15) 2_665 .
Au2 Au4 Au13 170.424(19) 2_665 .
Au3 Au4 Au5 106.112(17) . .
Au3 Au4 Au6 61.403(15) . .
Au3 Au4 Au7 57.023(15) . 2_665
Au3 Au4 Au9 119.038(19) . .
Au3 Au4 Au10 168.840(19) . .
Au3 Au4 Au13 61.199(14) . .
Au5 Au4 Au9 117.694(19) . .
Au5 Au4 Au10 62.872(15) . .
Au5 Au4 Au13 113.895(17) . .
Au6 Au4 Au5 108.675(17) . .
Au6 Au4 Au9 65.566(14) . .
Au6 Au4 Au10 118.766(18) . .
Au6 Au4 Au13 115.116(18) . .
Au7 Au4 Au5 59.888(15) 2_665 .
Au7 Au4 Au6 107.051(17) 2_665 .
Au7 Au4 Au9 171.683(19) 2_665 .
Au7 Au4 Au10 114.761(19) 2_665 .
Au7 Au4 Au13 61.413(14) 2_665 .
Au9 Au4 Au10 67.960(15) . .
Au9 Au4 Au13 124.447(17) . .
Au10 Au4 Au13 123.472(17) . .
S9 Au4 Au1 154.53(6) . .
S9 Au4 Au2 145.08(6) . 2_665
S9 Au4 Au3 100.98(6) . .
S9 Au4 Au5 122.65(6) . .
S9 Au4 Au6 128.67(6) . .
S9 Au4 Au7 98.44(6) . 2_665
S9 Au4 Au9 89.47(6) . .
S9 Au4 Au10 87.36(6) . .
S9 Au4 Au13 44.27(6) . .
Au1 Au5 Au2 58.052(12) . 2_665
Au1 Au5 Au3 58.035(13) . 2_665
Au1 Au5 Au4 57.042(12) . .
Au1 Au5 Au6 60.072(13) . 2_665
Au1 Au5 Au7 57.878(12) . 2_665
Au1 Au5 Au8 111.851(17) . 2_665
Au1 Au5 Au10 109.525(16) . .
Au1 Au5 Au11 111.223(16) . 2_665
Au2 Au5 Au3 60.126(15) 2_665 2_665
Au2 Au5 Au4 56.340(14) 2_665 .
Au2 Au5 Au7 105.395(18) 2_665 2_665
Au2 Au5 Au8 169.46(2) 2_665 2_665
Au2 Au5 Au10 60.918(14) 2_665 .
Au2 Au5 Au11 116.643(19) 2_665 2_665
Au3 Au5 Au4 105.100(18) 2_665 .
Au3 Au5 Au8 118.655(18) 2_665 2_665
Au3 Au5 Au10 113.737(18) 2_665 .
Au3 Au5 Au11 63.676(15) 2_665 2_665
Au4 Au5 Au8 116.777(19) . 2_665
Au4 Au5 Au10 61.726(14) . .
Au4 Au5 Au11 167.96(2) . 2_665
Au6 Au5 Au2 110.638(18) 2_665 2_665
Au6 Au5 Au3 62.642(15) 2_665 2_665
Au6 Au5 Au4 108.925(19) 2_665 .
Au6 Au5 Au7 61.715(15) 2_665 2_665
Au6 Au5 Au8 62.521(15) 2_665 2_665
Au6 Au5 Au10 169.56(2) 2_665 .
Au6 Au5 Au11 62.875(15) 2_665 2_665
Au7 Au5 Au3 109.167(19) 2_665 2_665
Au7 Au5 Au4 59.035(15) 2_665 .
Au7 Au5 Au8 64.568(15) 2_665 2_665
Au7 Au5 Au10 113.047(18) 2_665 .
Au7 Au5 Au11 118.805(18) 2_665 2_665
Au8 Au5 Au10 124.780(18) 2_665 .
Au11 Au5 Au8 68.488(14) 2_665 2_665
Au11 Au5 Au10 125.475(19) 2_665 .
S6 Au5 Au1 151.99(8) . .
S6 Au5 Au2 94.25(8) . 2_665
S6 Au5 Au3 114.29(9) . 2_665
S6 Au5 Au4 105.92(8) . .
S6 Au5 Au6 144.46(8) . 2_665
S6 Au5 Au7 136.48(9) . 2_665
S6 Au5 Au8 95.52(8) . 2_665
S6 Au5 Au10 45.74(8) . .
S6 Au5 Au11 83.64(8) . 2_665
Au1 Au6 Au2 57.685(12) . 2_665
Au1 Au6 Au3 57.565(12) . .
Au1 Au6 Au4 57.481(11) . .
Au1 Au6 Au5 59.802(12) . 2_665
Au1 Au6 Au7 57.850(12) . .
Au1 Au6 Au8 113.420(15) . .
Au1 Au6 Au9 107.298(16) . .
Au1 Au6 Au11 112.110(16) . .
Au2 Au6 Au3 104.790(18) 2_665 .
Au2 Au6 Au8 118.002(19) 2_665 .
Au2 Au6 Au9 59.755(14) 2_665 .
Au2 Au6 Au11 168.514(19) 2_665 .
Au3 Au6 Au8 119.549(19) . .
Au3 Au6 Au9 111.307(18) . .
Au3 Au6 Au11 63.787(15) . .
Au4 Au6 Au2 56.539(15) . 2_665
Au4 Au6 Au3 58.819(15) . .
Au4 Au6 Au7 105.847(18) . .
Au4 Au6 Au8 170.661(19) . .
Au4 Au6 Au9 59.216(13) . .
Au4 Au6 Au11 114.524(18) . .
Au5 Au6 Au2 110.151(18) 2_665 2_665
Au5 Au6 Au3 61.461(15) 2_665 .
Au5 Au6 Au4 108.897(18) 2_665 .
Au5 Au6 Au7 61.860(16) 2_665 .
Au5 Au6 Au8 64.718(15) 2_665 .
Au5 Au6 Au9 166.98(2) 2_665 .
Au5 Au6 Au11 64.247(15) 2_665 .
Au7 Au6 Au2 60.653(15) . 2_665
Au7 Au6 Au3 108.396(17) . .
Au7 Au6 Au8 65.382(15) . .
Au7 Au6 Au9 114.159(19) . .
Au7 Au6 Au11 120.150(18) . .
Au8 Au6 Au9 126.295(17) . .
Au8 Au6 Au11 69.707(16) . .
Au11 Au6 Au9 123.942(17) . .
S4 Au6 Au1 150.71(7) . .
S4 Au6 Au2 94.29(7) . 2_665
S4 Au6 Au3 132.73(7) . .
S4 Au6 Au4 101.59(7) . .
S4 Au6 Au5 148.07(7) . 2_665
S4 Au6 Au7 118.62(7) . .
S4 Au6 Au8 86.01(7) . .
S4 Au6 Au9 44.91(7) . .
S4 Au6 Au11 94.79(7) . .
Au1 Au7 Au2 57.524(12) . 2_665
Au1 Au7 Au3 60.129(13) . 2_665
Au1 Au7 Au4 57.798(11) . 2_665
Au1 Au7 Au5 57.956(12) . 2_665
Au1 Au7 Au6 58.180(12) . .
Au1 Au7 Au8 108.886(17) . .
Au1 Au7 Au12 112.000(18) . 2_665
Au1 Au7 Au13 113.097(16) . 2_665
Au2 Au7 Au8 112.460(17) 2_665 .
Au2 Au7 Au12 63.248(15) 2_665 2_665
Au2 Au7 Au13 118.70(2) 2_665 2_665
Au3 Au7 Au2 61.465(16) 2_665 2_665
Au3 Au7 Au4 61.290(16) 2_665 2_665
Au3 Au7 Au5 110.492(19) 2_665 2_665
Au3 Au7 Au6 110.204(19) 2_665 .
Au3 Au7 Au8 168.92(2) 2_665 .
Au3 Au7 Au12 64.384(17) 2_665 2_665
Au3 Au7 Au13 63.812(15) 2_665 2_665
Au4 Au7 Au2 107.907(18) 2_665 2_665
Au4 Au7 Au5 61.074(15) 2_665 2_665
Au4 Au7 Au6 106.331(18) 2_665 .
Au4 Au7 Au8 115.35(2) 2_665 .
Au4 Au7 Au12 120.10(2) 2_665 2_665
Au4 Au7 Au13 65.089(14) 2_665 2_665
Au5 Au7 Au2 105.246(18) 2_665 2_665
Au5 Au7 Au8 60.912(15) 2_665 .
Au5 Au7 Au12 168.47(2) 2_665 2_665
Au5 Au7 Au13 118.063(18) 2_665 2_665
Au6 Au7 Au2 59.935(15) . 2_665
Au6 Au7 Au5 56.425(15) . 2_665
Au6 Au7 Au8 59.669(14) . .
Au6 Au7 Au12 114.445(18) . 2_665
Au6 Au7 Au13 170.969(19) . 2_665
Au12 Au7 Au8 122.571(18) 2_665 .
Au12 Au7 Au13 69.933(15) 2_665 2_665
Au13 Au7 Au8 125.589(17) 2_665 .
S3 Au7 Au1 153.35(7) . .
S3 Au7 Au2 123.86(6) . 2_665
S3 Au7 Au3 146.38(7) . 2_665
S3 Au7 Au4 128.18(6) . 2_665
S3 Au7 Au5 100.11(7) . 2_665
S3 Au7 Au6 98.01(6) . .
S3 Au7 Au8 44.52(7) . .
S3 Au7 Au12 87.79(7) . 2_665
S3 Au7 Au13 89.93(6) . 2_665
Au5 Au8 Au7 54.521(13) 2_665 .
Au6 Au8 Au5 52.762(13) . 2_665
Au6 Au8 Au7 54.949(13) . .
Cd6 Au8 Cd7 54.949(13) . .
S2 Au8 Au5 89.20(8) . 2_665
S2 Au8 Au6 90.48(8) . .
S2 Au8 Au7 139.66(8) . .
S2 Au8 Cd6 90.48(8) . .
S2 Au8 Cd7 139.66(8) . .
S3 Au8 Au5 95.76(6) . 2_665
S3 Au8 Au6 95.24(6) . .
S3 Au8 Au7 46.28(6) . .
S3 Au8 Cd6 95.24(6) . .
S3 Au8 Cd7 46.28(6) . .
S3 Au8 S2 173.97(10) . .
Au2 Au9 Au6 55.332(13) 2_665 .
Au4 Au9 Au2 53.722(13) . 2_665
Au4 Au9 Au6 55.218(13) . .
Cd4 Au9 Cd6 55.218(13) . .
S4 Au9 Au2 92.18(6) . 2_665
S4 Au9 Au4 99.75(6) . .
S4 Au9 Au6 47.03(6) . .
S4 Au9 Cd4 99.75(6) . .
S4 Au9 Cd6 47.03(6) . .
S5 Au9 Au2 95.61(8) . 2_665
S5 Au9 Au4 85.54(8) . .
S5 Au9 Au6 139.61(8) . .
S5 Au9 Cd4 85.54(8) . .
S5 Au9 Cd6 139.61(8) . .
S5 Au9 S4 172.17(10) . .
Au2 Au10 Au4 52.435(13) 2_665 .
Au2 Au10 Au5 54.978(13) 2_665 .
Au4 Au10 Au5 55.402(13) . .
Cd4 Au10 Cd5 55.402(13) . .
S5 Au10 Au2 94.96(7) . 2_665
S5 Au10 Au4 82.84(8) . .
S5 Au10 Au5 137.48(8) . .
S5 Au10 Cd4 82.84(8) . .
S5 Au10 Cd5 137.48(8) . .
S5 Au10 S6 174.25(11) . .
S6 Au10 Au2 90.69(8) . 2_665
S6 Au10 Au4 101.51(8) . .
S6 Au10 Au5 47.57(7) . .
S6 Au10 Cd4 101.51(8) . .
S6 Au10 Cd5 47.57(7) . .
Au5 Au11 Au3 55.274(13) 2_665 .
Au6 Au11 Au3 56.274(14) . .
Au6 Au11 Au5 52.880(13) . 2_665
Cd6 Au11 Cd3 56.274(14) . .
S1 Au11 Au3 47.50(7) . .
S1 Au11 Au5 95.93(7) . 2_665
S1 Au11 Au6 99.33(7) . .
S1 Au11 Cd3 47.50(7) . .
S1 Au11 Cd6 99.33(7) . .
S2 Au11 Au3 141.49(8) . .
S2 Au11 Au5 90.03(7) . 2_665
S2 Au11 Au6 90.77(9) . .
S2 Au11 Cd3 141.49(8) . .
S2 Au11 Cd6 90.77(9) . .
S2 Au11 S1 169.90(11) . .
Au3 Au12 Au2 55.182(13) . .
Au7 Au12 Au2 56.107(14) 2_665 .
Au7 Au12 Au3 52.503(14) 2_665 .
Cd3 Au12 Cd2 55.182(13) . .
S7 Au12 Au2 47.58(7) . .
S7 Au12 Au3 99.80(7) . .
S7 Au12 Au7 94.88(8) . 2_665
S7 Au12 Cd2 47.58(7) . .
S7 Au12 Cd3 99.80(7) . .
S8 Au12 Au2 139.43(7) . .
S8 Au12 Au3 86.76(7) . .
S8 Au12 Au7 91.10(7) . 2_665
S8 Au12 Cd2 139.43(7) . .
S8 Au12 Cd3 86.76(7) . .
S8 Au12 S7 172.98(10) . .
Au3 Au13 Au4 53.402(13) . .
Au3 Au13 Au7 51.844(13) . 2_665
Au7 Au13 Au4 53.499(12) 2_665 .
Au14 Au13 Au3 156.134(18) . .
Au14 Au13 Au4 130.723(16) . .
Au14 Au13 Au7 152.003(19) . 2_665
Au14 Au13 Cd3 156.134(18) . .
Au14 Au13 Cd4 130.723(16) . .
Cd3 Au13 Cd4 53.402(13) . .
S8 Au13 Au3 86.37(7) . .
S8 Au13 Au4 136.10(7) . .
S8 Au13 Au7 89.46(7) . 2_665
S8 Au13 Au14 93.15(7) . .
S8 Au13 Cd3 86.37(7) . .
S8 Au13 Cd4 136.10(7) . .
S9 Au13 Au3 94.88(6) . .
S9 Au13 Au4 45.61(6) . .
S9 Au13 Au7 92.43(6) . 2_665
S9 Au13 Au14 85.12(6) . .
S9 Au13 Cd3 94.88(6) . .
S9 Au13 Cd4 45.61(6) . .
S9 Au13 S8 178.10(9) . .
Au13 Au14 Au21 148.894(17) . .
Au13 Au14 Au22 135.974(16) . .
Au13 Au14 Au25 158.297(17) . 2_676
Au13 Au14 Cd21 148.894(17) . .
Au13 Au14 Cd22 135.974(16) . .
Au21 Au14 Au22 52.480(11) . .
Au25 Au14 Au21 52.161(11) 2_676 .
Au25 Au14 Au22 53.505(12) 2_676 .
Cd21 Au14 Cd22 52.480(11) . .
S10 Au14 Au13 91.22(6) . .
S10 Au14 Au21 89.16(6) . .
S10 Au14 Au22 44.76(5) . .
S10 Au14 Au25 95.15(6) . 2_676
S10 Au14 Cd21 89.16(6) . .
S10 Au14 Cd22 44.76(5) . .
S11 Au14 Au13 90.29(6) . .
S11 Au14 Au21 91.91(6) . .
S11 Au14 Au22 133.50(6) . .
S11 Au14 Au25 81.83(6) . 2_676
S11 Au14 Cd21 91.91(6) . .
S11 Au14 Cd22 133.50(6) . .
S11 Au14 S10 175.18(9) . .
Au20 Au15 Au23 54.301(12) 2_676 .
Au22 Au15 Au20 53.055(12) . 2_676
Au22 Au15 Au23 56.073(12) . .
Cd22 Au15 Cd23 56.073(12) . .
S16 Au15 Au20 95.82(7) . 2_676
S16 Au15 Au22 86.98(7) . .
S16 Au15 Au23 141.26(7) . .
S16 Au15 Cd22 86.98(7) . .
S16 Au15 Cd23 141.26(7) . .
S16 Au15 S17 171.36(9) . .
S17 Au15 Au20 92.40(6) . 2_676
S17 Au15 Au22 100.14(6) . .
S17 Au15 Au23 47.03(6) . .
S17 Au15 Cd22 100.14(6) . .
S17 Au15 Cd23 47.03(6) . .
Au23 Au16 Au24 53.253(12) 2_676 .
Au23 Au16 Au25 55.489(12) 2_676 .
Au24 Au16 Au25 54.507(12) . .
Cd24 Au16 Cd25 54.507(12) . .
S13 Au16 Au23 90.66(7) . 2_676
S13 Au16 Au24 90.10(7) . .
S13 Au16 Au25 140.48(7) . .
S13 Au16 Cd24 90.10(7) . .
S13 Au16 Cd25 140.48(7) . .
S13 Au16 S14 171.52(10) . .
S14 Au16 Au23 97.80(6) . 2_676
S14 Au16 Au24 95.47(6) . .
S14 Au16 Au25 47.36(6) . .
S14 Au16 Cd24 95.47(6) . .
S14 Au16 Cd25 47.36(6) . .
Au23 Au17 Au21 55.004(12) 2_676 .
Au24 Au17 Au21 55.602(12) . .
Au24 Au17 Au23 52.218(11) . 2_676
Cd24 Au17 Cd21 55.602(12) . .
S12 Au17 Au21 46.97(6) . .
S12 Au17 Au23 99.42(6) . 2_676
S12 Au17 Au24 93.33(6) . .
S12 Au17 Cd21 46.97(6) . .
S12 Au17 Cd24 93.33(6) . .
S13 Au17 Au21 139.41(6) . .
S13 Au17 Au23 88.43(7) . 2_676
S13 Au17 Au24 89.39(7) . .
S13 Au17 Cd21 139.41(6) . .
S13 Au17 Cd24 89.39(7) . .
S13 Au17 S12 171.72(9) . .
Au20 Au18 Au21 56.127(12) . .
Au20 Au18 Au25 57.168(12) . 2_676
Au25 Au18 Au21 52.803(12) 2_676 .
Cd20 Au18 Au25 57.168(12) . 2_676
Cd20 Au18 Cd21 56.127(12) . .
S11 Au18 Au20 138.45(7) . .
S11 Au18 Au21 93.42(6) . .
S11 Au18 Au25 82.35(7) . 2_676
S11 Au18 Cd20 138.45(7) . .
S11 Au18 Cd21 93.42(6) . .
S11 Au18 S18 171.11(9) . .
S18 Au18 Au20 48.93(6) . .
S18 Au18 Au21 95.47(6) . .
S18 Au18 Au25 103.42(6) . 2_676
S18 Au18 Cd20 48.93(6) . .
S18 Au18 Cd21 95.47(6) . .
Au20 Au19 Au24 53.788(11) 2_676 .
Au22 Au19 Au20 52.385(12) . 2_676
Au22 Au19 Au24 54.992(12) . .
Cd22 Au19 Cd24 54.992(12) . .
S15 Au19 Au20 91.16(6) . 2_676
S15 Au19 Au22 98.42(6) . .
S15 Au19 Au24 46.21(6) . .
S15 Au19 Cd22 98.42(6) . .
S15 Au19 Cd24 46.21(6) . .
S15 Au19 S16 173.92(9) . .
S16 Au19 Au20 94.91(6) . 2_676
S16 Au19 Au22 85.60(6) . .
S16 Au19 Au24 138.98(6) . .
S16 Au19 Cd22 85.60(6) . .
S16 Au19 Cd24 138.98(6) . .
Au15 Au20 Au19 67.127(14) 2_676 2_676
Au18 Au20 Au15 125.779(16) . 2_676
Au18 Au20 Au19 122.700(16) . 2_676
Au21 Au20 Au15 118.486(16) . 2_676
Au21 Au20 Au18 62.395(13) . .
Au21 Au20 Au19 169.575(17) . 2_676
Au21 Au20 Au25 56.028(13) . 2_676
Au22 Au20 Au15 62.307(13) 2_676 2_676
Au22 Au20 Au18 170.753(18) 2_676 .
Au22 Au20 Au19 63.093(14) 2_676 2_676
Au22 Au20 Au21 110.668(17) 2_676 .
Au22 Au20 Au23 62.957(14) 2_676 2_676
Au22 Au20 Au24 62.515(14) 2_676 2_676
Au22 Au20 Au25 109.888(16) 2_676 2_676
Au23 Au20 Au15 64.654(13) 2_676 2_676
Au23 Au20 Au18 114.809(16) 2_676 .
Au23 Au20 Au19 119.264(17) 2_676 2_676
Au23 Au20 Au21 60.337(13) 2_676 .
Au23 Au20 Au25 105.942(16) 2_676 2_676
Au24 Au20 Au15 118.237(17) 2_676 2_676
Au24 Au20 Au18 112.153(16) 2_676 .
Au24 Au20 Au19 64.850(13) 2_676 2_676
Au24 Au20 Au21 105.071(15) 2_676 .
Au24 Au20 Au23 110.340(16) 2_676 2_676
Au24 Au20 Au25 59.171(13) 2_676 2_676
Au25 Au20 Au15 169.480(18) 2_676 2_676
Au25 Au20 Au18 61.461(13) 2_676 .
Au25 Au20 Au19 116.832(17) 2_676 2_676
Au26 Au20 Au15 111.724(15) . 2_676
Au26 Au20 Au18 110.709(14) . .
Au26 Au20 Au19 112.413(14) . 2_676
Au26 Au20 Au21 57.814(10) . .
Au26 Au20 Au22 60.195(11) . 2_676
Au26 Au20 Au23 58.497(11) . 2_676
Au26 Au20 Au24 58.344(10) . 2_676
Au26 Au20 Au25 57.873(11) . 2_676
S18 Au20 Au15 83.51(6) . 2_676
S18 Au20 Au18 47.15(6) . .
S18 Au20 Au19 89.80(6) . 2_676
S18 Au20 Au21 99.42(6) . .
S18 Au20 Au22 142.10(6) . 2_676
S18 Au20 Au23 118.29(6) . 2_676
S18 Au20 Au24 131.36(6) . 2_676
S18 Au20 Au25 105.85(6) . 2_676
S18 Au20 Au26 156.42(6) . .
Au14 Au21 Au17 124.471(16) . .
Au18 Au21 Au14 69.242(13) . .
Au18 Au21 Au17 124.496(16) . .
Au20 Au21 Au14 118.053(16) . .
Au20 Au21 Au17 113.803(16) . .
Au20 Au21 Au18 61.478(13) . .
Au20 Au21 Au23 59.370(13) . 2_676
Au20 Au21 Au24 104.373(16) . .
Au22 Au21 Au14 66.390(13) . .
Au22 Au21 Au17 113.154(17) . .
Au22 Au21 Au18 120.273(17) . .
Au22 Au21 Au20 109.410(16) . .
Au22 Au21 Au23 106.344(16) . 2_676
Au22 Au21 Au24 60.493(13) . .
Au23 Au21 Au14 171.643(17) 2_676 .
Au23 Au21 Au17 61.443(13) 2_676 .
Au23 Au21 Au18 113.194(16) 2_676 .
Au23 Au21 Au24 55.971(13) 2_676 .
Au24 Au21 Au14 120.068(16) . .
Au24 Au21 Au17 61.049(13) . .
Au24 Au21 Au18 165.727(17) . .
Au25 Au21 Au14 62.841(13) 2_676 .
Au25 Au21 Au17 170.009(19) 2_676 .
Au25 Au21 Au18 63.156(14) 2_676 .
Au25 Au21 Au20 62.685(14) 2_676 .
Au25 Au21 Au22 61.923(14) 2_676 .
Au25 Au21 Au23 110.548(16) 2_676 2_676
Au25 Au21 Au24 109.933(16) 2_676 .
Au26 Au21 Au14 113.648(14) . .
Au26 Au21 Au17 109.829(15) . .
Au26 Au21 Au18 109.655(14) . .
Au26 Au21 Au20 57.473(10) . .
Au26 Au21 Au22 58.681(10) . .
Au26 Au21 Au23 58.036(10) . 2_676
Au26 Au21 Au24 57.496(11) . .
Au26 Au21 Au25 60.221(11) . 2_676
S12 Au21 Au14 83.22(7) . .
S12 Au21 Au17 45.53(7) . .
S12 Au21 Au18 94.96(7) . .
S12 Au21 Au20 133.83(7) . .
S12 Au21 Au22 116.74(7) . .
S12 Au21 Au23 104.24(7) . 2_676
S12 Au21 Au24 96.89(7) . .
S12 Au21 Au25 143.99(7) . 2_676
S12 Au21 Au26 153.68(7) . .
Au15 Au22 Au14 122.794(16) . .
Au15 Au22 Au19 68.376(14) . .
Au19 Au22 Au14 125.882(15) . .
Au20 Au22 Au14 168.048(17) 2_676 .
Au20 Au22 Au15 64.639(14) 2_676 .
Au20 Au22 Au19 64.522(14) 2_676 .
Au20 Au22 Au21 109.982(17) 2_676 .
Au20 Au22 Au23 60.774(13) 2_676 .
Au20 Au22 Au24 60.938(14) 2_676 .
Au20 Au22 Au25 109.266(16) 2_676 2_676
Au21 Au22 Au14 61.130(13) . .
Au21 Au22 Au15 170.256(18) . .
Au21 Au22 Au19 117.580(17) . .
Au21 Au22 Au23 105.594(15) . .
Au21 Au22 Au24 61.069(14) . .
Au21 Au22 Au25 57.195(13) . 2_676
Au23 Au22 Au14 112.266(16) . .
Au23 Au22 Au15 64.794(13) . .
Au23 Au22 Au19 118.618(16) . .
Au24 Au22 Au14 115.948(15) . .
Au24 Au22 Au15 118.904(17) . .
Au24 Au22 Au19 64.876(14) . .
Au24 Au22 Au23 107.516(16) . .
Au25 Au22 Au14 59.632(13) 2_676 .
Au25 Au22 Au15 115.759(16) 2_676 .
Au25 Au22 Au19 170.997(18) 2_676 .
Au25 Au22 Au23 59.677(13) 2_676 .
Au25 Au22 Au24 106.654(16) 2_676 .
Au26 Au22 Au14 108.938(13) . .
Au26 Au22 Au15 112.901(14) . .
Au26 Au22 Au19 112.854(15) . .
Au26 Au22 Au20 59.292(11) . 2_676
Au26 Au22 Au21 58.175(11) . .
Au26 Au22 Au23 57.503(10) . .
Au26 Au22 Au24 57.555(10) . .
Au26 Au22 Au25 58.368(11) . 2_676
S10 Au22 Au14 43.51(6) . .
S10 Au22 Au15 92.07(6) . .
S10 Au22 Au19 87.77(6) . .
S10 Au22 Au20 148.43(6) . 2_676
S10 Au22 Au21 95.79(6) . .
S10 Au22 Au23 130.14(6) . .
S10 Au22 Au24 122.21(6) . .
S10 Au22 Au25 99.83(6) . 2_676
S10 Au22 Au26 151.81(6) . .
Au16 Au23 Au15 122.524(17) 2_676 .
Au16 Au23 Au17 69.613(14) 2_676 2_676
Au17 Au23 Au15 127.561(16) 2_676 .
Au20 Au23 Au15 61.044(13) 2_676 .
Au20 Au23 Au16 170.120(17) 2_676 2_676
Au20 Au23 Au17 116.435(17) 2_676 2_676
Au20 Au23 Au21 60.292(13) 2_676 2_676
Au20 Au23 Au22 56.268(13) 2_676 .
Au20 Au23 Au25 105.241(15) 2_676 2_676
Au21 Au23 Au15 115.256(17) 2_676 .
Au21 Au23 Au16 120.056(17) 2_676 2_676
Au21 Au23 Au17 63.554(13) 2_676 2_676
Au21 Au23 Au22 105.321(16) 2_676 .
Au22 Au23 Au15 59.133(12) . .
Au22 Au23 Au16 116.326(17) . 2_676
Au22 Au23 Au17 168.299(18) . 2_676
Au24 Au23 Au15 167.351(17) 2_676 .
Au24 Au23 Au16 64.387(14) 2_676 2_676
Au24 Au23 Au17 63.776(13) 2_676 2_676
Au24 Au23 Au20 110.327(17) 2_676 2_676
Au24 Au23 Au21 62.501(14) 2_676 2_676
Au24 Au23 Au22 108.692(16) 2_676 .
Au24 Au23 Au25 61.197(14) 2_676 2_676
Au25 Au23 Au15 110.556(16) 2_676 .
Au25 Au23 Au16 64.994(14) 2_676 2_676
Au25 Au23 Au17 119.192(17) 2_676 2_676
Au25 Au23 Au21 108.872(16) 2_676 2_676
Au25 Au23 Au22 59.241(13) 2_676 .
Au26 Au23 Au15 108.103(14) . .
Au26 Au23 Au16 113.414(15) . 2_676
Au26 Au23 Au17 111.197(15) . 2_676
Au26 Au23 Au20 57.659(10) . 2_676
Au26 Au23 Au21 57.551(10) . 2_676
Au26 Au23 Au22 57.511(10) . .
Au26 Au23 Au24 59.706(11) . 2_676
Au26 Au23 Au25 58.210(11) . 2_676
S17 Au23 Au15 44.69(6) . .
S17 Au23 Au16 91.46(6) . 2_676
S17 Au23 Au17 88.74(6) . 2_676
S17 Au23 Au20 96.37(6) . 2_676
S17 Au23 Au21 121.56(6) . 2_676
S17 Au23 Au22 100.86(6) . .
S17 Au23 Au24 147.84(6) . 2_676
S17 Au23 Au25 129.39(6) . 2_676
S17 Au23 Au26 152.03(6) . .
Au16 Au24 Au17 69.012(14) . .
Au16 Au24 Au19 127.825(17) . .
Au17 Au24 Au19 121.899(16) . .
Au20 Au24 Au16 119.549(17) 2_676 .
Au20 Au24 Au17 167.663(19) 2_676 .
Au20 Au24 Au19 61.364(13) 2_676 .
Au20 Au24 Au21 104.322(16) 2_676 .
Au20 Au24 Au22 56.545(13) 2_676 .
Au21 Au24 Au16 117.440(16) . .
Au21 Au24 Au17 63.349(13) . .
Au21 Au24 Au19 111.259(17) . .
Au22 Au24 Au16 169.879(17) . .
Au22 Au24 Au17 113.381(17) . .
Au22 Au24 Au19 60.132(13) . .
Au22 Au24 Au21 58.438(13) . .
Au23 Au24 Au16 62.360(14) 2_676 .
Au23 Au24 Au17 64.008(13) 2_676 .
Au23 Au24 Au19 168.804(18) 2_676 .
Au23 Au24 Au20 110.744(16) 2_676 2_676
Au23 Au24 Au21 61.529(14) 2_676 .
Au23 Au24 Au22 109.205(17) 2_676 .
Au23 Au24 Au25 62.090(14) 2_676 .
Au25 Au24 Au16 64.559(14) . .
Au25 Au24 Au17 120.189(17) . .
Au25 Au24 Au19 115.916(16) . .
Au25 Au24 Au20 61.626(13) . 2_676
Au25 Au24 Au21 108.811(16) . .
Au25 Au24 Au22 107.082(16) . .
Au26 Au24 Au16 112.017(15) . .
Au26 Au24 Au17 111.633(15) . .
Au26 Au24 Au19 109.102(14) . .
Au26 Au24 Au20 57.809(10) . 2_676
Au26 Au24 Au21 57.313(11) . .
Au26 Au24 Au22 57.862(10) . .
Au26 Au24 Au23 60.032(11) . 2_676
Au26 Au24 Au25 58.604(11) . .
S15 Au24 Au16 87.80(7) . .
S15 Au24 Au17 92.70(7) . .
S15 Au24 Au19 44.49(7) . .
S15 Au24 Au20 96.39(7) . 2_676
S15 Au24 Au21 130.94(7) . .
S15 Au24 Au22 101.73(7) . .
S15 Au24 Au23 146.66(7) . 2_676
S15 Au24 Au25 120.16(7) . .
S15 Au24 Au26 152.61(7) . .
Au14 Au25 Au16 123.909(17) 2_676 .
Au18 Au25 Au14 70.290(13) 2_676 2_676
Au18 Au25 Au16 125.072(17) 2_676 .
Au20 Au25 Au14 118.710(16) 2_676 2_676
Au20 Au25 Au16 114.218(16) 2_676 .
Au20 Au25 Au18 61.372(13) 2_676 2_676
Au21 Au25 Au14 64.997(14) 2_676 2_676
Au21 Au25 Au16 167.914(19) 2_676 .
Au21 Au25 Au18 64.040(14) 2_676 2_676
Au21 Au25 Au20 61.285(13) 2_676 2_676
Au21 Au25 Au22 60.883(14) 2_676 2_676
Au21 Au25 Au23 109.653(17) 2_676 2_676
Au21 Au25 Au24 109.393(17) 2_676 .
Au22 Au25 Au14 66.864(13) 2_676 2_676
Au22 Au25 Au16 113.183(16) 2_676 .
Au22 Au25 Au18 120.136(16) 2_676 2_676
Au22 Au25 Au20 107.583(16) 2_676 2_676
Au22 Au25 Au23 61.083(13) 2_676 2_676
Au23 Au25 Au14 119.695(17) 2_676 2_676
Au23 Au25 Au16 59.516(13) 2_676 .
Au23 Au25 Au18 165.914(19) 2_676 2_676
Au23 Au25 Au20 104.569(16) 2_676 2_676
Au24 Au25 Au14 172.709(19) . 2_676
Au24 Au25 Au16 60.934(13) . .
Au24 Au25 Au18 112.104(16) . 2_676
Au24 Au25 Au20 59.204(13) . 2_676
Au24 Au25 Au22 106.586(17) . 2_676
Au24 Au25 Au23 56.712(13) . 2_676
Au26 Au25 Au14 114.763(15) . 2_676
Au26 Au25 Au16 108.564(15) . .
Au26 Au25 Au18 109.712(15) . 2_676
Au26 Au25 Au20 56.778(11) . 2_676
Au26 Au25 Au21 59.388(12) . 2_676
Au26 Au25 Au22 58.087(11) . 2_676
Au26 Au25 Au23 57.922(11) . 2_676
Au26 Au25 Au24 58.008(11) . .
S14 Au25 Au14 87.29(6) . 2_676
S14 Au25 Au16 45.26(6) . .
S14 Au25 Au18 90.41(6) . 2_676
S14 Au25 Au20 126.25(7) . 2_676
S14 Au25 Au21 146.80(6) . 2_676
S14 Au25 Au22 126.12(7) . 2_676
S14 Au25 Au23 99.64(6) . 2_676
S14 Au25 Au24 99.47(6) . .
S14 Au25 Au26 153.81(6) . .
Au20 Au26 Au20 179.998(12) 2_676 .
Au20 Au26 Au21 115.288(11) . 2_676
Au20 Au26 Au21 64.712(12) 2_676 2_676
Au20 Au26 Au21 115.287(12) 2_676 .
Au20 Au26 Au21 64.713(11) . .
Au20 Au26 Au22 60.513(12) . 2_676
Au20 Au26 Au22 119.488(12) 2_676 2_676
Au20 Au26 Au22 60.512(12) 2_676 .
Au20 Au26 Au22 119.487(12) . .
Au20 Au26 Au23 63.844(11) 2_676 .
Au20 Au26 Au23 116.157(12) 2_676 2_676
Au20 Au26 Au23 116.155(12) . .
Au20 Au26 Au23 63.845(12) . 2_676
Au20 Au26 Au24 63.848(11) 2_676 .
Au20 Au26 Au24 116.153(11) . .
Au20 Au26 Au24 116.153(11) 2_676 2_676
Au20 Au26 Au24 63.846(11) . 2_676
Au20 Au26 Au25 65.350(12) 2_676 .
Au20 Au26 Au25 114.651(12) 2_676 2_676
Au20 Au26 Au25 65.348(12) . 2_676
Au20 Au26 Au25 114.651(12) . .
Au21 Au26 Au21 180.0 . 2_676
Au21 Au26 Au22 63.144(11) . .
Au21 Au26 Au22 63.145(11) 2_676 2_676
Au21 Au26 Au22 116.855(12) 2_676 .
Au21 Au26 Au22 116.857(12) . 2_676
Au21 Au26 Au23 115.585(12) . .
Au21 Au26 Au23 64.415(12) . 2_676
Au21 Au26 Au23 115.586(12) 2_676 2_676
Au21 Au26 Au23 64.414(12) 2_676 .
Au21 Au26 Au24 114.809(12) 2_676 .
Au21 Au26 Au24 65.190(12) . .
Au21 Au26 Au24 114.810(12) . 2_676
Au21 Au26 Au24 65.191(12) 2_676 2_676
Au21 Au26 Au25 119.609(12) . .
Au21 Au26 Au25 119.608(12) 2_676 2_676
Au21 Au26 Au25 60.392(12) . 2_676
Au21 Au26 Au25 60.391(12) 2_676 .
Au22 Au26 Au22 180.0 2_676 .
Au22 Au26 Au25 63.546(12) . 2_676
Au22 Au26 Au25 63.545(12) 2_676 .
Au22 Au26 Au25 116.454(12) 2_676 2_676
Au22 Au26 Au25 116.455(12) . .
Au23 Au26 Au22 64.985(11) . .
Au23 Au26 Au22 64.986(11) 2_676 2_676
Au23 Au26 Au22 115.014(11) 2_676 .
Au23 Au26 Au22 115.014(11) . 2_676
Au23 Au26 Au23 180.000(14) . 2_676
Au23 Au26 Au25 116.131(12) 2_676 2_676
Au23 Au26 Au25 116.131(12) . .
Au23 Au26 Au25 63.869(12) . 2_676
Au23 Au26 Au25 63.869(12) 2_676 .
Au24 Au26 Au22 64.582(12) 2_676 2_676
Au24 Au26 Au22 64.583(12) . .
Au24 Au26 Au22 115.418(12) . 2_676
Au24 Au26 Au22 115.418(12) 2_676 .
Au24 Au26 Au23 60.261(11) 2_676 .
Au24 Au26 Au23 119.739(11) . .
Au24 Au26 Au23 119.739(12) 2_676 2_676
Au24 Au26 Au23 60.261(11) . 2_676
Au24 Au26 Au24 180.0 2_676 .
Au24 Au26 Au25 63.387(12) 2_676 2_676
Au24 Au26 Au25 116.612(12) 2_676 .
Au24 Au26 Au25 63.388(12) . .
Au24 Au26 Au25 116.613(12) . 2_676
Au25 Au26 Au25 180.00(2) . 2_676
Au9 Cd2 Au10 68.295(15) 2_665 2_665
Au9 Cd2 Au12 124.219(17) 2_665 .
Au10 Cd2 Au12 124.995(19) 2_665 .
Cd3 Cd2 Au12 61.682(14) . .
S7 Cd2 Au9 84.23(7) . 2_665
S7 Cd2 Au10 92.34(8) . 2_665
S7 Cd2 Au12 45.77(7) . .
S7 Cd2 Cd3 104.30(7) . .
Au12 Cd3 Au11 126.33(2) . .
Au12 Cd3 Au13 69.687(15) . .
Au13 Cd3 Au11 123.318(17) . .
Cd2 Cd3 Au11 113.902(19) . .
Cd2 Cd3 Au12 63.136(15) . .
Cd2 Cd3 Au13 120.110(19) . .
Cd2 Cd3 Cd6 104.807(18) . .
Cd4 Cd3 Au11 112.030(18) . .
Cd4 Cd3 Au12 119.32(2) . .
Cd4 Cd3 Au13 65.399(15) . .
Cd4 Cd3 Cd2 109.014(19) . .
Cd4 Cd3 Cd6 59.778(15) . .
Cd6 Cd3 Au11 59.938(15) . .
Cd6 Cd3 Au12 167.53(2) . .
Cd6 Cd3 Au13 117.344(19) . .
S1 Cd3 Au11 45.39(7) . .
S1 Cd3 Au12 89.31(7) . .
S1 Cd3 Au13 88.60(7) . .
S1 Cd3 Cd2 124.04(6) . .
S1 Cd3 Cd4 126.88(6) . .
S1 Cd3 Cd6 100.84(7) . .
Au9 Cd4 Au10 67.960(15) . .
Au9 Cd4 Au13 124.447(17) . .
Au10 Cd4 Au13 123.472(17) . .
Cd3 Cd4 Au9 119.038(19) . .
Cd3 Cd4 Au10 168.840(19) . .
Cd3 Cd4 Au13 61.199(14) . .
Cd3 Cd4 Cd5 106.112(17) . .
Cd3 Cd4 Cd6 61.403(15) . .
Cd5 Cd4 Au9 117.694(19) . .
Cd5 Cd4 Au10 62.872(15) . .
Cd5 Cd4 Au13 113.895(17) . .
Cd6 Cd4 Au9 65.566(14) . .
Cd6 Cd4 Au10 118.766(18) . .
Cd6 Cd4 Au13 115.116(18) . .
Cd6 Cd4 Cd5 108.675(17) . .
S9 Cd4 Au9 89.47(6) . .
S9 Cd4 Au10 87.36(6) . .
S9 Cd4 Au13 44.27(6) . .
S9 Cd4 Cd3 100.98(6) . .
S9 Cd4 Cd5 122.65(6) . .
S9 Cd4 Cd6 128.67(6) . .
Au8 Cd5 Au10 124.780(18) 2_665 .
Au11 Cd5 Au8 68.488(14) 2_665 2_665
Au11 Cd5 Au10 125.475(19) 2_665 .
Cd4 Cd5 Au10 61.726(14) . .
S6 Cd5 Au8 95.52(8) . 2_665
S6 Cd5 Au10 45.74(8) . .
S6 Cd5 Au11 83.64(8) . 2_665
S6 Cd5 Cd4 105.92(8) . .
Au8 Cd6 Au9 126.295(17) . .
Au8 Cd6 Au11 69.707(16) . .
Au11 Cd6 Au9 123.942(17) . .
Cd3 Cd6 Au8 119.549(19) . .
Cd3 Cd6 Au9 111.307(18) . .
Cd3 Cd6 Au11 63.787(15) . .
Cd4 Cd6 Au8 170.661(19) . .
Cd4 Cd6 Au9 59.216(13) . .
Cd4 Cd6 Au11 114.524(18) . .
Cd4 Cd6 Cd3 58.819(15) . .
Cd4 Cd6 Cd7 105.847(18) . .
Cd7 Cd6 Au8 65.382(15) . .
Cd7 Cd6 Au9 114.159(19) . .
Cd7 Cd6 Au11 120.150(18) . .
Cd7 Cd6 Cd3 108.396(17) . .
S4 Cd6 Au8 86.01(7) . .
S4 Cd6 Au9 44.91(7) . .
S4 Cd6 Au11 94.79(7) . .
S4 Cd6 Cd3 132.73(7) . .
S4 Cd6 Cd4 101.59(7) . .
S4 Cd6 Cd7 118.62(7) . .
Au12 Cd7 Au8 122.571(18) 2_665 .
Au12 Cd7 Au13 69.933(15) 2_665 2_665
Au13 Cd7 Au8 125.589(17) 2_665 .
Cd6 Cd7 Au8 59.669(14) . .
S3 Cd7 Au8 44.52(7) . .
S3 Cd7 Au12 87.79(7) . 2_665
S3 Cd7 Au13 89.93(6) . 2_665
S3 Cd7 Cd6 98.01(6) . .
Au15 Cd20 Au19 67.127(14) 2_676 2_676
Au18 Cd20 Au15 125.779(16) . 2_676
Au18 Cd20 Au19 122.700(16) . 2_676
Cd21 Cd20 Au18 62.395(13) . .
S18 Cd20 Au15 83.51(6) . 2_676
S18 Cd20 Au18 47.15(6) . .
S18 Cd20 Au19 89.80(6) . 2_676
S18 Cd20 Cd21 99.42(6) . .
Au14 Cd21 Au17 124.471(16) . .
Au18 Cd21 Au14 69.242(13) . .
Au18 Cd21 Au17 124.496(16) . .
Cd20 Cd21 Au14 118.053(16) . .
Cd20 Cd21 Au17 113.803(16) . .
Cd20 Cd21 Au18 61.478(13) . .
Cd20 Cd21 Cd24 104.373(16) . .
Cd22 Cd21 Au14 66.390(13) . .
Cd22 Cd21 Au17 113.154(17) . .
Cd22 Cd21 Au18 120.273(17) . .
Cd22 Cd21 Cd20 109.410(16) . .
Cd22 Cd21 Cd24 60.493(13) . .
Cd24 Cd21 Au14 120.068(16) . .
Cd24 Cd21 Au17 61.049(13) . .
Cd24 Cd21 Au18 165.727(17) . .
S12 Cd21 Au14 83.22(7) . .
S12 Cd21 Au17 45.53(7) . .
S12 Cd21 Au18 94.96(7) . .
S12 Cd21 Cd20 133.83(7) . .
S12 Cd21 Cd22 116.74(7) . .
S12 Cd21 Cd24 96.89(7) . .
Au15 Cd22 Au14 122.794(16) . .
Au15 Cd22 Au19 68.376(14) . .
Au19 Cd22 Au14 125.882(15) . .
Cd21 Cd22 Au14 61.130(13) . .
Cd21 Cd22 Au15 170.256(18) . .
Cd21 Cd22 Au19 117.580(17) . .
Cd21 Cd22 Cd23 105.594(15) . .
Cd21 Cd22 Cd24 61.069(14) . .
Cd23 Cd22 Au14 112.266(16) . .
Cd23 Cd22 Au15 64.794(13) . .
Cd23 Cd22 Au19 118.618(16) . .
Cd24 Cd22 Au14 115.948(15) . .
Cd24 Cd22 Au15 118.904(17) . .
Cd24 Cd22 Au19 64.876(14) . .
Cd24 Cd22 Cd23 107.516(16) . .
S10 Cd22 Au14 43.51(6) . .
S10 Cd22 Au15 92.07(6) . .
S10 Cd22 Au19 87.77(6) . .
S10 Cd22 Cd21 95.79(6) . .
S10 Cd22 Cd23 130.14(6) . .
S10 Cd22 Cd24 122.21(6) . .
Au16 Cd23 Au15 122.524(17) 2_676 .
Au16 Cd23 Au17 69.613(14) 2_676 2_676
Au17 Cd23 Au15 127.561(16) 2_676 .
Cd22 Cd23 Au15 59.133(12) . .
S17 Cd23 Au15 44.69(6) . .
S17 Cd23 Au16 91.46(6) . 2_676
S17 Cd23 Au17 88.74(6) . 2_676
S17 Cd23 Cd22 100.86(6) . .
Au16 Cd24 Au17 69.012(14) . .
Au16 Cd24 Au19 127.825(17) . .
Au17 Cd24 Au19 121.899(16) . .
Cd21 Cd24 Au16 117.440(16) . .
Cd21 Cd24 Au17 63.349(13) . .
Cd21 Cd24 Au19 111.259(17) . .
Cd22 Cd24 Au16 169.879(17) . .
Cd22 Cd24 Au17 113.381(17) . .
Cd22 Cd24 Au19 60.132(13) . .
Cd22 Cd24 Cd21 58.438(13) . .
Cd25 Cd24 Au16 64.559(14) . .
Cd25 Cd24 Au17 120.189(17) . .
Cd25 Cd24 Au19 115.916(16) . .
Cd25 Cd24 Cd21 108.811(16) . .
Cd25 Cd24 Cd22 107.082(16) . .
S15 Cd24 Au16 87.80(7) . .
S15 Cd24 Au17 92.70(7) . .
S15 Cd24 Au19 44.49(7) . .
S15 Cd24 Cd21 130.94(7) . .
S15 Cd24 Cd22 101.73(7) . .
S15 Cd24 Cd25 120.16(7) . .
Au14 Cd25 Au16 123.909(17) 2_676 .
Au18 Cd25 Au14 70.290(13) 2_676 2_676
Au18 Cd25 Au16 125.072(17) 2_676 .
Cd24 Cd25 Au16 60.934(13) . .
S14 Cd25 Au14 87.29(6) . 2_676
S14 Cd25 Au16 45.26(6) . .
S14 Cd25 Au18 90.41(6) . 2_676
S14 Cd25 Cd24 99.47(6) . .
Au11 S1 Au3 87.11(9) . .
Au11 S1 Cd3 87.11(9) . .
C1 S1 Au3 105.4(6) . .
C1 S1 Au11 99.9(7) . .
C1 S1 Cd3 105.4(6) . .
Au11 S2 Au8 101.09(12) . .
C5 S2 Au8 108.1(4) . .
C5 S2 Au11 103.0(5) . .
Au8 S3 Au7 89.20(9) . .
Au8 S3 Cd7 89.20(9) . .
C9 S3 Au7 104.6(3) . .
C9 S3 Au8 103.8(4) . .
C9 S3 Cd7 104.6(3) . .
Au9 S4 Au6 88.06(9) . .
Au9 S4 Cd6 88.06(9) . .
C13 S4 Au6 103.0(4) . .
C13 S4 Au9 103.0(4) . .
C13 S4 Cd6 103.0(4) . .
Au9 S5 Au10 99.61(11) . .
C17 S5 Au9 103.0(6) . .
C17 S5 Au10 106.3(7) . .
Au10 S6 Au5 86.69(11) . .
Au10 S6 Cd5 86.69(11) . .
C21 S6 Au5 112.3(6) . .
C21 S6 Au10 104.9(6) . .
C21 S6 Cd5 112.3(6) . .
Au12 S7 Au2 86.65(9) . .
Au12 S7 Cd2 86.65(9) . .
C25 S7 Au2 108.7(4) . .
C25 S7 Au12 105.3(5) . .
C25 S7 Cd2 108.7(4) . .
Au12 S8 Au13 103.94(11) . .
C29 S8 Au12 103.5(4) . .
C29 S8 Au13 105.3(4) . .
Au13 S9 Au4 90.12(8) . .
Au13 S9 Cd4 90.12(8) . .
C33 S9 Au4 109.7(3) . .
C33 S9 Au13 105.9(3) . .
C33 S9 Cd4 109.7(3) . .
Au14 S10 Au22 91.72(8) . .
Au14 S10 Cd22 91.72(8) . .
C37 S10 Au14 104.3(4) . .
C37 S10 Au22 106.4(3) . .
C37 S10 Cd22 106.4(3) . .
Au18 S11 Au14 103.73(10) . .
C41 S11 Au14 109.9(5) . .
C41 S11 Au18 105.6(4) . .
Au17 S12 Au21 87.50(9) . .
Au17 S12 Cd21 87.50(9) . .
C45 S12 Au17 106.8(5) . .
C45 S12 Au21 107.0(4) . .
C45 S12 Cd21 107.0(4) . .
Au16 S13 Au17 101.99(10) . .
C49 S13 Au16 105.8(4) . .
C49 S13 Au17 107.0(4) . .
Au16 S14 Au25 87.39(8) . .
Au16 S14 Cd25 87.39(8) . .
C53 S14 Au16 102.0(5) . .
C53 S14 Au25 102.5(5) . .
C53 S14 Cd25 102.5(5) . .
Au19 S15 Au24 89.30(9) . .
Au19 S15 Cd24 89.30(9) . .
C57 S15 Au19 104.0(5) . .
C57 S15 Au24 106.6(4) . .
C57 S15 Cd24 106.6(4) . .
Au15 S16 Au19 99.29(10) . .
C61 S16 Au15 100.6(5) . .
C61 S16 Au19 108.3(4) . .
Au15 S17 Au23 88.28(8) . .
Au15 S17 Cd23 88.28(8) . .
C65 S17 Au15 104.0(4) . .
C65 S17 Au23 101.6(3) . .
C65 S17 Cd23 101.6(3) . .
Au18 S18 Au20 83.92(7) . .
Au18 S18 Cd20 83.92(7) . .
C69 S18 Au18 103.6(3) . .
C69 S18 Au20 107.5(4) . .
C69 S18 Cd20 107.5(4) . .
S1 C1 H1BC 108.1 . .
S1 C1 H1BD 108.1 . .
S1 C1 H1AA 109.9 . .
S1 C1 H1AB 109.9 . .
H1BC C1 H1BD 107.3 . .
H1AA C1 H1AB 108.3 . .
C2A C1 S1 108.8(17) . .
C2A C1 H1AA 109.9 . .
C2A C1 H1AB 109.9 . .
C2B C1 S1 116.6(18) . .
C2B C1 H1BC 108.1 . .
C2B C1 H1BD 108.1 . .
C1 C2A H2AA 107.2 . .
C1 C2A H2AB 107.2 . .
H2AA C2A H2AB 106.9 . .
C3A C2A C1 120(3) . .
C3A C2A H2AA 107.2 . .
C3A C2A H2AB 107.2 . .
C1 C2B H2BA 108.9 . .
C1 C2B H2BB 108.9 . .
C1 C2B C3B 113(3) . .
H2BA C2B H2BB 107.7 . .
C3B C2B H2BA 108.9 . .
C3B C2B H2BB 108.9 . .
C2A C3A H3AA 107.4 . .
C2A C3A H3AB 107.4 . .
H3AA C3A H3AB 106.9 . .
C4A C3A C2A 120(3) . .
C4A C3A H3AA 107.4 . .
C4A C3A H3AB 107.4 . .
C2B C3B H3BA 111.9 . .
C2B C3B H3BB 111.9 . .
H3BA C3B H3BB 109.6 . .
C4B C3B C2B 100(3) . .
C4B C3B H3BA 111.9 . .
C4B C3B H3BB 111.9 . .
C3A C4A H4AA 109.5 . .
C3A C4A H4AB 109.5 . .
C3A C4A H4AC 109.5 . .
H4AA C4A H4AB 109.5 . .
H4AA C4A H4AC 109.5 . .
H4AB C4A H4AC 109.5 . .
C3B C4B H4BA 109.5 . .
C3B C4B H4BB 109.5 . .
C3B C4B H4BC 109.5 . .
H4BA C4B H4BB 109.5 . .
H4BA C4B H4BC 109.5 . .
H4BB C4B H4BC 109.5 . .
S2 C5 H5A 109.7 . .
S2 C5 H5B 109.7 . .
H5A C5 H5B 108.2 . .
C6 C5 S2 109.9(9) . .
C6 C5 H5A 109.7 . .
C6 C5 H5B 109.7 . .
C5 C6 H6A 109.2 . .
C5 C6 H6B 109.2 . .
H6A C6 H6B 107.9 . .
C7 C6 C5 111.9(12) . .
C7 C6 H6A 109.2 . .
C7 C6 H6B 109.2 . .
C6 C7 H7A 109.7 . .
C6 C7 H7B 109.7 . .
H7A C7 H7B 108.2 . .
C8 C7 C6 109.8(16) . .
C8 C7 H7A 109.7 . .
C8 C7 H7B 109.7 . .
C7 C8 H8A 109.5 . .
C7 C8 H8B 109.5 . .
C7 C8 H8C 109.5 . .
H8A C8 H8B 109.5 . .
H8A C8 H8C 109.5 . .
H8B C8 H8C 109.5 . .
S3 C9 H9A 109.1 . .
S3 C9 H9B 109.1 . .
H9A C9 H9B 107.8 . .
C10 C9 S3 112.5(7) . .
C10 C9 H9A 109.1 . .
C10 C9 H9B 109.1 . .
C9 C10 H10A 108.5 . .
C9 C10 H10B 108.5 . .
C9 C10 C11 115.1(10) . .
H10A C10 H10B 107.5 . .
C11 C10 H10A 108.5 . .
C11 C10 H10B 108.5 . .
C10 C11 H11A 109.2 . .
C10 C11 H11B 109.2 . .
C10 C11 C12 112.0(11) . .
H11A C11 H11B 107.9 . .
C12 C11 H11A 109.2 . .
C12 C11 H11B 109.2 . .
C11 C12 H12A 109.5 . .
C11 C12 H12B 109.5 . .
C11 C12 H12C 109.5 . .
H12A C12 H12B 109.5 . .
H12A C12 H12C 109.5 . .
H12B C12 H12C 109.5 . .
S4 C13 H13A 109.1 . .
S4 C13 H13B 109.1 . .
H13A C13 H13B 107.9 . .
C14 C13 S4 112.4(8) . .
C14 C13 H13A 109.1 . .
C14 C13 H13B 109.1 . .
C13 C14 H14A 109.2 . .
C13 C14 H14B 109.2 . .
H14A C14 H14B 107.9 . .
C15 C14 C13 112.2(11) . .
C15 C14 H14A 109.2 . .
C15 C14 H14B 109.2 . .
C14 C15 H15A 109.8 . .
C14 C15 H15B 109.8 . .
C14 C15 C16 109.4(12) . .
H15A C15 H15B 108.2 . .
C16 C15 H15A 109.8 . .
C16 C15 H15B 109.8 . .
C15 C16 H16A 109.5 . .
C15 C16 H16B 109.5 . .
C15 C16 H16C 109.5 . .
H16A C16 H16B 109.5 . .
H16A C16 H16C 109.5 . .
H16B C16 H16C 109.5 . .
S5 C17 H17C 110.4 . .
S5 C17 H17D 110.4 . .
S5 C17 H17A 107.4 . .
S5 C17 H17B 107.4 . .
H17C C17 H17D 108.6 . .
H17A C17 H17B 106.9 . .
C18A C17 S5 120(2) . .
C18A C17 H17A 107.4 . .
C18A C17 H17B 107.4 . .
C18B C17 S5 107(2) . .
C18B C17 H17C 110.4 . .
C18B C17 H17D 110.4 . .
C17 C18A H18A 110.1 . .
C17 C18A H18B 110.1 . .
H18A C18A H18B 108.4 . .
C19A C18A C17 108(2) . .
C19A C18A H18A 110.1 . .
C19A C18A H18B 110.1 . .
C17 C18B H18C 101.2 . .
C17 C18B H18D 101.2 . .
H18C C18B H18D 104.5 . .
C19B C18B C17 143(3) . .
C19B C18B H18C 101.2 . .
C19B C18B H18D 101.2 . .
C18A C19A H19A 104.4 . .
C18A C19A H19B 104.4 . .
H19A C19A H19B 105.6 . .
C20A C19A C18A 131(3) . .
C20A C19A H19A 104.4 . .
C20A C19A H19B 104.4 . .
C18B C19B H19C 109.7 . .
C18B C19B H19D 109.7 . .
C18B C19B C20B 110(3) . .
H19C C19B H19D 108.2 . .
C20B C19B H19C 109.7 . .
C20B C19B H19D 109.7 . .
C19A C20A H20A 109.5 . .
C19A C20A H20B 109.5 . .
C19A C20A H20C 109.5 . .
H20A C20A H20B 109.5 . .
H20A C20A H20C 109.5 . .
H20B C20A H20C 109.5 . .
C19B C20B H20D 109.5 . .
C19B C20B H20E 109.5 . .
C19B C20B H20F 109.5 . .
H20D C20B H20E 109.5 . .
H20D C20B H20F 109.5 . .
H20E C20B H20F 109.5 . .
S6 C21 H21A 108.9 . .
S6 C21 H21B 108.9 . .
H21A C21 H21B 107.7 . .
C22 C21 S6 113.3(13) . .
C22 C21 H21A 108.9 . .
C22 C21 H21B 108.9 . .
C21 C22 H22A 108.1 . .
C21 C22 H22B 108.1 . .
H22A C22 H22B 107.3 . .
C23 C22 C21 116.6(17) . .
C23 C22 H22A 108.1 . .
C23 C22 H22B 108.1 . .
C22 C23 H23A 108.7 . .
C22 C23 H23B 108.7 . .
C22 C23 C24 114.4(17) . .
H23A C23 H23B 107.6 . .
C24 C23 H23A 108.7 . .
C24 C23 H23B 108.7 . .
C23 C24 H24A 109.5 . .
C23 C24 H24B 109.5 . .
C23 C24 H24C 109.5 . .
H24A C24 H24B 109.5 . .
H24A C24 H24C 109.5 . .
H24B C24 H24C 109.5 . .
S7 C25 H25C 107.7 . .
S7 C25 H25D 107.7 . .
S7 C25 H25A 110.4 . .
S7 C25 H25B 110.4 . .
H25C C25 H25D 107.1 . .
H25A C25 H25B 108.6 . .
C26A C25 S7 106.6(19) . .
C26A C25 H25A 110.4 . .
C26A C25 H25B 110.4 . .
C26B C25 S7 118(2) . .
C26B C25 H25C 107.7 . .
C26B C25 H25D 107.7 . .
C25 C26A H26A 107.0 . .
C25 C26A H26B 107.0 . .
H26A C26A H26B 106.8 . .
C27A C26A C25 121(2) . .
C27A C26A H26A 107.0 . .
C27A C26A H26B 107.0 . .
C25 C26B H26C 108.9 . .
C25 C26B H26D 108.9 . .
C25 C26B C27B 113(2) . .
H26C C26B H26D 107.7 . .
C27B C26B H26C 108.9 . .
C27B C26B H26D 108.9 . .
C26A C27A H27A 109.3 . .
C26A C27A H27B 109.3 . .
C26A C27A C28A 112(3) . .
H27A C27A H27B 108.0 . .
C28A C27A H27A 109.3 . .
C28A C27A H27B 109.3 . .
C26B C27B H27C 108.6 . .
C26B C27B H27D 108.6 . .
C26B C27B C28B 114(3) . .
H27C C27B H27D 107.6 . .
C28B C27B H27C 108.6 . .
C28B C27B H27D 108.6 . .
C27A C28A H28A 109.5 . .
C27A C28A H28B 109.5 . .
C27A C28A H28C 109.5 . .
H28A C28A H28B 109.5 . .
H28A C28A H28C 109.5 . .
H28B C28A H28C 109.5 . .
C27B C28B H28D 109.5 . .
C27B C28B H28E 109.5 . .
C27B C28B H28F 109.5 . .
H28D C28B H28E 109.5 . .
H28D C28B H28F 109.5 . .
H28E C28B H28F 109.5 . .
S8 C29 H29A 109.2 . .
S8 C29 H29B 109.2 . .
H29A C29 H29B 107.9 . .
C30 C29 S8 111.8(11) . .
C30 C29 H29A 109.2 . .
C30 C29 H29B 109.2 . .
C29 C30 H30A 108.8 . .
C29 C30 H30B 108.8 . .
C29 C30 C31 113.9(14) . .
H30A C30 H30B 107.7 . .
C31 C30 H30A 108.8 . .
C31 C30 H30B 108.8 . .
C30 C31 H31A 109.7 . .
C30 C31 H31B 109.7 . .
H31A C31 H31B 108.2 . .
C32 C31 C30 110.0(15) . .
C32 C31 H31A 109.7 . .
C32 C31 H31B 109.7 . .
C31 C32 H32A 109.5 . .
C31 C32 H32B 109.5 . .
C31 C32 H32C 109.5 . .
H32A C32 H32B 109.5 . .
H32A C32 H32C 109.5 . .
H32B C32 H32C 109.5 . .
S9 C33 H33A 108.5 . .
S9 C33 H33B 108.5 . .
H33A C33 H33B 107.5 . .
C34 C33 S9 114.9(7) . .
C34 C33 H33A 108.5 . .
C34 C33 H33B 108.5 . .
C33 C34 H34A 109.4 . .
C33 C34 H34B 109.4 . .
H34A C34 H34B 108.0 . .
C35 C34 C33 111.2(9) . .
C35 C34 H34A 109.4 . .
C35 C34 H34B 109.4 . .
C34 C35 H35A 109.4 . .
C34 C35 H35B 109.4 . .
C34 C35 C36 111.1(10) . .
H35A C35 H35B 108.0 . .
C36 C35 H35A 109.4 . .
C36 C35 H35B 109.4 . .
C35 C36 H36A 109.5 . .
C35 C36 H36B 109.5 . .
C35 C36 H36C 109.5 . .
H36A C36 H36B 109.5 . .
H36A C36 H36C 109.5 . .
H36B C36 H36C 109.5 . .
S10 C37 H37A 108.6 . .
S10 C37 H37B 108.6 . .
H37A C37 H37B 107.5 . .
C38 C37 S10 114.9(7) . .
C38 C37 H37A 108.6 . .
C38 C37 H37B 108.6 . .
C37 C38 H38A 109.2 . .
C37 C38 H38B 109.2 . .
H38A C38 H38B 107.9 . .
C39 C38 C37 112.2(9) . .
C39 C38 H38A 109.2 . .
C39 C38 H38B 109.2 . .
C38 C39 H39A 108.8 . .
C38 C39 H39B 108.8 . .
H39A C39 H39B 107.7 . .
C40 C39 C38 113.8(11) . .
C40 C39 H39A 108.8 . .
C40 C39 H39B 108.8 . .
C39 C40 H40A 109.5 . .
C39 C40 H40B 109.5 . .
C39 C40 H40C 109.5 . .
H40A C40 H40B 109.5 . .
H40A C40 H40C 109.5 . .
H40B C40 H40C 109.5 . .
S11 C41 H41A 110.2 . .
S11 C41 H41B 110.2 . .
H41A C41 H41B 108.5 . .
C42 C41 S11 107.7(10) . .
C42 C41 H41A 110.2 . .
C42 C41 H41B 110.2 . .
C41 C42 H42A 109.3 . .
C41 C42 H42B 109.3 . .
H42A C42 H42B 108.0 . .
C43 C42 C41 111.5(16) . .
C43 C42 H42A 109.3 . .
C43 C42 H42B 109.3 . .
C42 C43 H43A 110.3 . .
C42 C43 H43B 110.3 . .
C42 C43 C44 107.0(18) . .
H43A C43 H43B 108.6 . .
C44 C43 H43A 110.3 . .
C44 C43 H43B 110.3 . .
C43 C44 H44A 109.5 . .
C43 C44 H44B 109.5 . .
C43 C44 H44C 109.5 . .
H44A C44 H44B 109.5 . .
H44A C44 H44C 109.5 . .
H44B C44 H44C 109.5 . .
S12 C45 H45A 110.1 . .
S12 C45 H45B 110.1 . .
S12 C45 H45C 109.1 . .
S12 C45 H45D 109.1 . .
H45A C45 H45B 108.4 . .
H45C C45 H45D 107.9 . .
C46A C45 S12 108.0(11) . .
C46A C45 H45A 110.1 . .
C46A C45 H45B 110.1 . .
C46B C45 S12 112.3(12) . .
C46B C45 H45C 109.1 . .
C46B C45 H45D 109.1 . .
C45 C46A H46A 109.2 . .
C45 C46A H46B 109.2 . .
H46A C46A H46B 107.9 . .
C47A C46A C45 112.0(19) . .
C47A C46A H46A 109.2 . .
C47A C46A H46B 109.2 . .
C45 C46B H46C 109.1 . .
C45 C46B H46D 109.1 . .
H46C C46B H46D 107.9 . .
C47B C46B C45 112(2) . .
C47B C46B H46C 109.1 . .
C47B C46B H46D 109.1 . .
C46A C47A H47A 108.4 . .
C46A C47A H47B 108.4 . .
H47A C47A H47B 107.5 . .
C48A C47A C46A 115(3) . .
C48A C47A H47A 108.4 . .
C48A C47A H47B 108.4 . .
C46B C47B H47C 109.4 . .
C46B C47B H47D 109.4 . .
H47C C47B H47D 108.0 . .
C48B C47B C46B 111(3) . .
C48B C47B H47C 109.4 . .
C48B C47B H47D 109.4 . .
C47A C48A H48A 109.5 . .
C47A C48A H48B 109.5 . .
C47A C48A H48C 109.5 . .
H48A C48A H48B 109.5 . .
H48A C48A H48C 109.5 . .
H48B C48A H48C 109.5 . .
C47B C48B H48D 109.5 . .
C47B C48B H48E 109.5 . .
C47B C48B H48F 109.5 . .
H48D C48B H48E 109.5 . .
H48D C48B H48F 109.5 . .
H48E C48B H48F 109.5 . .
S13 C49 H49A 109.4 . .
S13 C49 H49B 109.4 . .
H49A C49 H49B 108.0 . .
C50 C49 S13 111.3(9) . .
C50 C49 H49A 109.4 . .
C50 C49 H49B 109.4 . .
C49 C50 H50A 109.2 . .
C49 C50 H50B 109.2 . .
H50A C50 H50B 107.9 . .
C51 C50 C49 112.0(11) . .
C51 C50 H50A 109.2 . .
C51 C50 H50B 109.2 . .
C50 C51 H51A 109.1 . .
C50 C51 H51B 109.1 . .
C50 C51 C52 112.5(14) . .
H51A C51 H51B 107.8 . .
C52 C51 H51A 109.1 . .
C52 C51 H51B 109.1 . .
C51 C52 H52A 109.5 . .
C51 C52 H52B 109.5 . .
C51 C52 H52C 109.5 . .
H52A C52 H52B 109.5 . .
H52A C52 H52C 109.5 . .
H52B C52 H52C 109.5 . .
S14 C53 H53A 108.3 . .
S14 C53 H53B 108.3 . .
H53A C53 H53B 107.4 . .
C54 C53 S14 116.1(10) . .
C54 C53 H53A 108.3 . .
C54 C53 H53B 108.3 . .
C53 C54 H54A 108.9 . .
C53 C54 H54B 108.9 . .
C53 C54 C55 113.3(12) . .
H54A C54 H54B 107.7 . .
C55 C54 H54A 108.9 . .
C55 C54 H54B 108.9 . .
C54 C55 H55A 108.5 . .
C54 C55 H55B 108.5 . .
C54 C55 C56 115.2(12) . .
H55A C55 H55B 107.5 . .
C56 C55 H55A 108.5 . .
C56 C55 H55B 108.5 . .
C55 C56 H56A 109.5 . .
C55 C56 H56B 109.5 . .
C55 C56 H56C 109.5 . .
H56A C56 H56B 109.5 . .
H56A C56 H56C 109.5 . .
H56B C56 H56C 109.5 . .
S15 C57 H57C 108.9 . .
S15 C57 H57D 108.9 . .
S15 C57 H57A 108.9 . .
S15 C57 H57B 108.9 . .
H57C C57 H57D 107.7 . .
H57A C57 H57B 107.7 . .
C58A C57 S15 113.3(11) . .
C58A C57 H57A 108.9 . .
C58A C57 H57B 108.9 . .
C58B C57 S15 113.4(15) . .
C58B C57 H57C 108.9 . .
C58B C57 H57D 108.9 . .
C57 C58A H58A 109.4 . .
C57 C58A H58B 109.4 . .
C57 C58A C59A 111.3(18) . .
H58A C58A H58B 108.0 . .
C59A C58A H58A 109.4 . .
C59A C58A H58B 109.4 . .
C57 C58B H58C 105.6 . .
C57 C58B H58D 105.6 . .
C57 C58B C59B 127(2) . .
H58C C58B H58D 106.1 . .
C59B C58B H58C 105.6 . .
C59B C58B H58D 105.6 . .
C58A C59A H59A 110.2 . .
C58A C59A H59B 110.2 . .
H59A C59A H59B 108.5 . .
C60A C59A C58A 108(3) . .
C60A C59A H59A 110.2 . .
C60A C59A H59B 110.2 . .
C58B C59B H59C 112.7 . .
C58B C59B H59D 112.7 . .
H59C C59B H59D 110.2 . .
C60B C59B C58B 95(3) . .
C60B C59B H59C 112.7 . .
C60B C59B H59D 112.7 . .
C59A C60A H60A 109.5 . .
C59A C60A H60B 109.5 . .
C59A C60A H60C 109.5 . .
H60A C60A H60B 109.5 . .
H60A C60A H60C 109.5 . .
H60B C60A H60C 109.5 . .
C59B C60B H60D 109.5 . .
C59B C60B H60E 109.5 . .
C59B C60B H60F 109.5 . .
H60D C60B H60E 109.5 . .
H60D C60B H60F 109.5 . .
H60E C60B H60F 109.5 . .
S16 C61 H61A 108.5 . .
S16 C61 H61B 108.5 . .
H61A C61 H61B 107.5 . .
C62A C61 S16 115.1(11) . .
C62A C61 H61A 108.5 . .
C62A C61 H61B 108.5 . .
C61 C62A H62A 109.3 . .
C61 C62A H62B 109.3 . .
C61 C62A C63 111.5(14) . .
H62A C62A H62B 108.0 . .
C63 C62A H62A 109.3 . .
C63 C62A H62B 109.3 . .
C62A C63 H63A 109.7 . .
C62A C63 H63B 109.7 . .
H63A C63 H63B 108.2 . .
C64 C63 C62A 109.8(17) . .
C64 C63 H63A 109.7 . .
C64 C63 H63B 109.7 . .
C63 C64 H64A 109.5 . .
C63 C64 H64B 109.5 . .
C63 C64 H64C 109.5 . .
H64A C64 H64B 109.5 . .
H64A C64 H64C 109.5 . .
H64B C64 H64C 109.5 . .
S17 C65 H65A 108.8 . .
S17 C65 H65B 108.8 . .
H65A C65 H65B 107.7 . .
C66 C65 S17 113.9(8) . .
C66 C65 H65A 108.8 . .
C66 C65 H65B 108.8 . .
C65 C66 H66A 108.6 . .
C65 C66 H66B 108.6 . .
C65 C66 C67 114.8(10) . .
H66A C66 H66B 107.5 . .
C67 C66 H66A 108.6 . .
C67 C66 H66B 108.6 . .
C66 C67 H67A 108.9 . .
C66 C67 H67B 108.9 . .
H67A C67 H67B 107.7 . .
C68 C67 C66 113.3(12) . .
C68 C67 H67A 108.9 . .
C68 C67 H67B 108.9 . .
C67 C68 H68A 109.5 . .
C67 C68 H68B 109.5 . .
C67 C68 H68C 109.5 . .
H68A C68 H68B 109.5 . .
H68A C68 H68C 109.5 . .
H68B C68 H68C 109.5 . .
S18 C69 H69A 109.4 . .
S18 C69 H69B 109.4 . .
H69A C69 H69B 108.0 . .
C70 C69 S18 111.3(8) . .
C70 C69 H69A 109.4 . .
C70 C69 H69B 109.4 . .
C69 C70 H70A 108.4 . .
C69 C70 H70B 108.4 . .
H70A C70 H70B 107.4 . .
C71 C70 C69 115.6(12) . .
C71 C70 H70A 108.4 . .
C71 C70 H70B 108.4 . .
C70 C71 H71A 109.2 . .
C70 C71 H71B 109.2 . .
C70 C71 C72 112.0(17) . .
H71A C71 H71B 107.9 . .
C72 C71 H71A 109.2 . .
C72 C71 H71B 109.2 . .
C71 C72 H72A 109.5 . .
C71 C72 H72B 109.5 . .
C71 C72 H72C 109.5 . .
H72A C72 H72B 109.5 . .
H72A C72 H72C 109.5 . .
H72B C72 H72C 109.5 . .

loop_
_geom_bond_atom_site_label_1
_geom_bond_atom_site_label_2
_geom_bond_distance
_geom_bond_site_symmetry_2
Au1 Au2 2.7834(4) 2_665
Au1 Au2 2.7834(4) .
Au1 Au3 2.7929(5) 2_665
Au1 Au3 2.7929(5) .
Au1 Au4 2.7640(4) .
Au1 Au4 2.7640(4) 2_665
Au1 Au5 2.7846(4) .
Au1 Au5 2.7846(4) 2_665
Au1 Au6 2.7922(4) 2_665
Au1 Au6 2.7922(4) .
Au1 Au7 2.7822(4) .
Au1 Au7 2.7821(4) 2_665
Au2 Au3 2.9600(6) .
Au2 Au4 2.8027(6) 2_665
Au2 Au5 2.9445(6) 2_665
Au2 Au6 2.9686(7) 2_665
Au2 Au7 2.9900(6) 2_665
Au2 Au9 3.1182(6) 2_665
Au2 Au10 3.1424(6) 2_665
Au2 Au12 3.2164(6) .
Au2 S7 2.379(3) .
Au3 Au4 2.9198(7) .
Au3 Au5 2.9640(6) 2_665
Au3 Au6 2.9965(6) .
Au3 Au7 2.7928(7) 2_665
Au3 Au11 3.2324(7) .
Au3 Au12 3.1741(6) .
Au3 Au13 3.1870(6) .
Au3 S1 2.386(3) .
Au4 Au5 2.9916(6) .
Au4 Au6 2.9490(6) .
Au4 Au7 2.9308(6) 2_665
Au4 Au9 3.0846(6) .
Au4 Au10 3.2008(6) .
Au4 Au13 3.3068(6) .
Au4 S9 2.363(2) .
Au5 Au6 2.7937(6) 2_665
Au5 Au7 2.9567(7) 2_665
Au5 Au8 3.1729(6) 2_665
Au5 Au10 3.2346(6) .
Au5 Au11 3.1557(6) 2_665
Au5 S6 2.391(3) .
Au6 Au7 2.9528(6) .
Au6 Au8 3.1132(6) .
Au6 Au9 3.2689(6) .
Au6 Au11 3.1182(7) .
Au6 S4 2.393(2) .
Au7 Au8 3.2791(7) .
Au7 Au12 3.1396(7) 2_665
Au7 Au13 3.2014(6) 2_665
Au7 S3 2.370(2) .
Au8 Cd6 3.1132(6) .
Au8 Cd7 3.2791(7) .
Au8 S2 2.317(3) .
Au8 S3 2.299(3) .
Au9 Cd4 3.0846(6) .
Au9 Cd6 3.2689(6) .
Au9 S4 2.309(3) .
Au9 S5 2.300(3) .
Au10 Cd4 3.2008(6) .
Au10 Cd5 3.2346(6) .
Au10 S5 2.301(3) .
Au10 S6 2.320(3) .
Au11 Cd3 3.2324(7) .
Au11 Cd6 3.1182(7) .
Au11 S1 2.304(3) .
Au11 S2 2.295(3) .
Au12 Cd2 3.2164(6) .
Au12 Cd3 3.1741(6) .
Au12 S7 2.309(3) .
Au12 S8 2.305(3) .
Au13 Au14 3.0952(5) .
Au13 Cd3 3.1870(6) .
Au13 Cd4 3.3068(6) .
Au13 S8 2.309(3) .
Au13 S9 2.308(2) .
Au14 Au21 3.2154(6) .
Au14 Au22 3.3644(6) .
Au14 Au25 3.1567(5) 2_676
Au14 Cd21 3.2154(6) .
Au14 Cd22 3.3644(6) .
Au14 S10 2.317(2) .
Au14 S11 2.307(2) .
Au15 Au20 3.1628(6) 2_676
Au15 Au22 3.0992(5) .
Au15 Au23 3.2668(5) .
Au15 Cd22 3.0992(5) .
Au15 Cd23 3.2668(5) .
Au15 S16 2.298(3) .
Au15 S17 2.298(2) .
Au16 Au23 3.0899(6) 2_676
Au16 Au24 3.1452(6) .
Au16 Au25 3.2494(6) .
Au16 Cd24 3.1452(6) .
Au16 Cd25 3.2494(6) .
Au16 S13 2.301(3) .
Au16 S14 2.310(3) .
Au17 Au21 3.2400(6) .
Au17 Au23 3.1785(5) 2_676
Au17 Au24 3.1721(5) .
Au17 Cd21 3.2400(6) .
Au17 Cd24 3.1721(5) .
Au17 S12 2.314(3) .
Au17 S13 2.304(3) .
Au18 Au20 3.1357(6) .
Au18 Au21 3.1626(6) .
Au18 Au25 3.1384(6) 2_676
Au18 Cd20 3.1357(6) .
Au18 Cd21 3.1626(6) .
Au18 S11 2.300(2) .
Au18 S18 2.312(2) .
Au19 Au20 3.1880(5) 2_676
Au19 Au22 3.1492(6) .
Au19 Au24 3.2880(6) .
Au19 Cd22 3.1492(6) .
Au19 Cd24 3.2880(6) .
Au19 S15 2.304(3) .
Au19 S16 2.309(3) .
Au20 Au21 2.9631(5) .
Au20 Au22 2.7974(6) 2_676
Au20 Au23 2.9355(6) 2_676
Au20 Au24 2.9307(5) 2_676
Au20 Au25 3.0018(6) 2_676
Au20 Au26 2.7631(4) .
Au20 S18 2.378(2) .
Au21 Au22 2.9122(5) .
Au21 Au23 2.9644(6) 2_676
Au21 Au24 2.9912(6) .
Au21 Au25 2.8019(6) 2_676
Au21 Au26 2.7735(4) .
Au21 S12 2.371(2) .
Au22 Au23 2.9959(5) .
Au22 Au24 2.9745(6) .
Au22 Au25 2.9412(6) 2_676
Au22 Au26 2.7886(4) .
Au22 S10 2.370(2) .
Au23 Au24 2.7948(5) 2_676
Au23 Au25 2.9544(6) 2_676
Au23 Au26 2.7884(4) .
Au23 S17 2.391(2) .
Au24 Au25 2.9297(6) .
Au24 Au26 2.7792(4) .
Au24 S15 2.374(2) .
Au25 Au26 2.7971(4) .
Au25 S14 2.393(2) .
Cd2 Cd3 2.9600(6) .
Cd2 S7 2.379(3) .
Cd3 Cd4 2.9198(7) .
Cd3 Cd6 2.9965(6) .
Cd3 S1 2.386(3) .
Cd4 Cd5 2.9916(6) .
Cd4 Cd6 2.9490(6) .
Cd4 S9 2.363(2) .
Cd5 S6 2.391(3) .
Cd6 Cd7 2.9528(6) .
Cd6 S4 2.393(2) .
Cd7 S3 2.370(2) .
Cd20 Cd21 2.9631(5) .
Cd20 S18 2.378(2) .
Cd21 Cd22 2.9122(5) .
Cd21 Cd24 2.9912(6) .
Cd21 S12 2.371(2) .
Cd22 Cd23 2.9959(5) .
Cd22 Cd24 2.9745(6) .
Cd22 S10 2.370(2) .
Cd23 S17 2.391(2) .
Cd24 Cd25 2.9297(6) .
Cd24 S15 2.374(2) .
Cd25 S14 2.393(2) .
S1 C1 1.860(16) .
S2 C5 1.804(13) .
S3 C9 1.843(10) .
S4 C13 1.845(12) .
S5 C17 1.87(2) .
S6 C21 1.778(17) .
S7 C25 1.846(18) .
S8 C29 1.831(13) .
S9 C33 1.826(10) .
S10 C37 1.845(10) .
S11 C41 1.807(12) .
S12 C45 1.811(12) .
S13 C49 1.847(12) .
S14 C53 1.857(14) .
S15 C57 1.849(12) .
S16 C61 1.851(13) .
S17 C65 1.844(12) .
S18 C69 1.837(10) .
C1 H1BC 0.9900 .
C1 H1BD 0.9900 .
C1 H1AA 0.9900 .
C1 H1AB 0.9900 .
C1 C2A 1.524(19) .
C1 C2B 1.500(19) .
C2A H2AA 0.9900 .
C2A H2AB 0.9900 .
C2A C3A 1.516(18) .
C2B H2BA 0.9900 .
C2B H2BB 0.9900 .
C2B C3B 1.516(19) .
C3A H3AA 0.9900 .
C3A H3AB 0.9900 .
C3A C4A 1.508(19) .
C3B H3BA 0.9900 .
C3B H3BB 0.9900 .
C3B C4B 1.514(19) .
C4A H4AA 0.9800 .
C4A H4AB 0.9800 .
C4A H4AC 0.9800 .
C4B H4BA 0.9800 .
C4B H4BB 0.9800 .
C4B H4BC 0.9800 .
C5 H5A 0.9900 .
C5 H5B 0.9900 .
C5 C6 1.552(17) .
C6 H6A 0.9900 .
C6 H6B 0.9900 .
C6 C7 1.54(2) .
C7 H7A 0.9900 .
C7 H7B 0.9900 .
C7 C8 1.51(2) .
C8 H8A 0.9800 .
C8 H8B 0.9800 .
C8 H8C 0.9800 .
C9 H9A 0.9900 .
C9 H9B 0.9900 .
C9 C10 1.502(14) .
C10 H10A 0.9900 .
C10 H10B 0.9900 .
C10 C11 1.528(15) .
C11 H11A 0.9900 .
C11 H11B 0.9900 .
C11 C12 1.535(17) .
C12 H12A 0.9800 .
C12 H12B 0.9800 .
C12 H12C 0.9800 .
C13 H13A 0.9900 .
C13 H13B 0.9900 .
C13 C14 1.529(15) .
C14 H14A 0.9900 .
C14 H14B 0.9900 .
C14 C15 1.515(18) .
C15 H15A 0.9900 .
C15 H15B 0.9900 .
C15 C16 1.55(2) .
C16 H16A 0.9800 .
C16 H16B 0.9800 .
C16 H16C 0.9800 .
C17 H17C 0.9900 .
C17 H17D 0.9900 .
C17 H17A 0.9900 .
C17 H17B 0.9900 .
C17 C18A 1.513(19) .
C17 C18B 1.516(18) .
C18A H18A 0.9900 .
C18A H18B 0.9900 .
C18A C19A 1.495(19) .
C18B H18C 0.9900 .
C18B H18D 0.9900 .
C18B C19B 1.483(19) .
C19A H19A 0.9900 .
C19A H19B 0.9900 .
C19A C20A 1.492(19) .
C19B H19C 0.9900 .
C19B H19D 0.9900 .
C19B C20B 1.506(19) .
C20A H20A 0.9800 .
C20A H20B 0.9800 .
C20A H20C 0.9800 .
C20B H20D 0.9800 .
C20B H20E 0.9800 .
C20B H20F 0.9800 .
C21 H21A 0.9900 .
C21 H21B 0.9900 .
C21 C22 1.57(2) .
C22 H22A 0.9900 .
C22 H22B 0.9900 .
C22 C23 1.44(3) .
C23 H23A 0.9900 .
C23 H23B 0.9900 .
C23 C24 1.54(3) .
C24 H24A 0.9800 .
C24 H24B 0.9800 .
C24 H24C 0.9800 .
C25 H25C 0.9900 .
C25 H25D 0.9900 .
C25 H25A 0.9900 .
C25 H25B 0.9900 .
C25 C26A 1.518(17) .
C25 C26B 1.514(18) .
C26A H26A 0.9900 .
C26A H26B 0.9900 .
C26A C27A 1.510(19) .
C26B H26C 0.9900 .
C26B H26D 0.9900 .
C26B C27B 1.518(19) .
C27A H27A 0.9900 .
C27A H27B 0.9900 .
C27A C28A 1.514(18) .
C27B H27C 0.9900 .
C27B H27D 0.9900 .
C27B C28B 1.518(18) .
C28A H28A 0.9800 .
C28A H28B 0.9800 .
C28A H28C 0.9800 .
C28B H28D 0.9800 .
C28B H28E 0.9800 .
C28B H28F 0.9800 .
C29 H29A 0.9900 .
C29 H29B 0.9900 .
C29 C30 1.534(16) .
C30 H30A 0.9900 .
C30 H30B 0.9900 .
C30 C31 1.55(3) .
C31 H31A 0.9900 .
C31 H31B 0.9900 .
C31 C32 1.54(3) .
C32 H32A 0.9800 .
C32 H32B 0.9800 .
C32 H32C 0.9800 .
C33 H33A 0.9900 .
C33 H33B 0.9900 .
C33 C34 1.530(15) .
C34 H34A 0.9900 .
C34 H34B 0.9900 .
C34 C35 1.515(15) .
C35 H35A 0.9900 .
C35 H35B 0.9900 .
C35 C36 1.522(18) .
C36 H36A 0.9800 .
C36 H36B 0.9800 .
C36 H36C 0.9800 .
C37 H37A 0.9900 .
C37 H37B 0.9900 .
C37 C38 1.528(14) .
C38 H38A 0.9900 .
C38 H38B 0.9900 .
C38 C39 1.516(15) .
C39 H39A 0.9900 .
C39 H39B 0.9900 .
C39 C40 1.502(19) .
C40 H40A 0.9800 .
C40 H40B 0.9800 .
C40 H40C 0.9800 .
C41 H41A 0.9900 .
C41 H41B 0.9900 .
C41 C42 1.55(2) .
C42 H42A 0.9900 .
C42 H42B 0.9900 .
C42 C43 1.482(16) .
C43 H43A 0.9900 .
C43 H43B 0.9900 .
C43 C44 1.53(3) .
C44 H44A 0.9800 .
C44 H44B 0.9800 .
C44 H44C 0.9800 .
C45 H45A 0.9900 .
C45 H45B 0.9900 .
C45 H45C 0.9900 .
C45 H45D 0.9900 .
C45 C46A 1.57(3) .
C45 C46B 1.59(3) .
C46A H46A 0.9900 .
C46A H46B 0.9900 .
C46A C47A 1.55(3) .
C46B H46C 0.9900 .
C46B H46D 0.9900 .
C46B C47B 1.56(4) .
C47A H47A 0.9900 .
C47A H47B 0.9900 .
C47A C48A 1.41(5) .
C47B H47C 0.9900 .
C47B H47D 0.9900 .
C47B C48B 1.50(5) .
C48A H48A 0.9800 .
C48A H48B 0.9800 .
C48A H48C 0.9800 .
C48B H48D 0.9800 .
C48B H48E 0.9800 .
C48B H48F 0.9800 .
C49 H49A 0.9900 .
C49 H49B 0.9900 .
C49 C50 1.542(17) .
C50 H50A 0.9900 .
C50 H50B 0.9900 .
C50 C51 1.489(19) .
C51 H51A 0.9900 .
C51 H51B 0.9900 .
C51 C52 1.53(2) .
C52 H52A 0.9800 .
C52 H52B 0.9800 .
C52 H52C 0.9800 .
C53 H53A 0.9900 .
C53 H53B 0.9900 .
C53 C54 1.490(17) .
C54 H54A 0.9900 .
C54 H54B 0.9900 .
C54 C55 1.497(18) .
C55 H55A 0.9900 .
C55 H55B 0.9900 .
C55 C56 1.51(2) .
C56 H56A 0.9800 .
C56 H56B 0.9800 .
C56 H56C 0.9800 .
C57 H57C 0.9900 .
C57 H57D 0.9900 .
C57 H57A 0.9900 .
C57 H57B 0.9900 .
C57 C58A 1.493(16) .
C57 C58B 1.501(18) .
C58A H58A 0.9900 .
C58A H58B 0.9900 .
C58A C59A 1.514(19) .
C58B H58C 0.9900 .
C58B H58D 0.9900 .
C58B C59B 1.517(19) .
C59A H59A 0.9900 .
C59A H59B 0.9900 .
C59A C60A 1.50(2) .
C59B H59C 0.9900 .
C59B H59D 0.9900 .
C59B C60B 1.50(2) .
C60A H60A 0.9800 .
C60A H60B 0.9800 .
C60A H60C 0.9800 .
C60B H60D 0.9800 .
C60B H60E 0.9800 .
C60B H60F 0.9800 .
C61 H61A 0.9900 .
C61 H61B 0.9900 .
C61 C62A 1.477(19) .
C62A H62A 0.9900 .
C62A H62B 0.9900 .
C62A C63 1.58(3) .
C63 H63A 0.9900 .
C63 H63B 0.9900 .
C63 C64 1.51(3) .
C64 H64A 0.9800 .
C64 H64B 0.9800 .
C64 H64C 0.9800 .
C65 H65A 0.9900 .
C65 H65B 0.9900 .
C65 C66 1.529(15) .
C66 H66A 0.9900 .
C66 H66B 0.9900 .
C66 C67 1.550(18) .
C67 H67A 0.9900 .
C67 H67B 0.9900 .
C67 C68 1.517(18) .
C68 H68A 0.9800 .
C68 H68B 0.9800 .
C68 H68C 0.9800 .
C69 H69A 0.9900 .
C69 H69B 0.9900 .
C69 C70 1.512(15) .
C70 H70A 0.9900 .
C70 H70B 0.9900 .
C70 C71 1.47(2) .
C71 H71A 0.9900 .
C71 H71B 0.9900 .
C71 C72 1.53(2) .
C72 H72A 0.9800 .
C72 H72B 0.9800 .
C72 H72C 0.9800 .

loop_
_geom_torsion_atom_site_label_1
_geom_torsion_atom_site_label_2
_geom_torsion_atom_site_label_3
_geom_torsion_atom_site_label_4
_geom_torsion
Au2 S7 C25 C26A -165.1(14)
Au3 S1 C1 C2A -166(3)
Au4 S9 C33 C34 47.6(8)
Au5 S6 C21 C22 -161.8(12)
Au6 S4 C13 C14 -147.9(8)
Au7 S3 C9 C10 166.2(7)
Au8 S2 C5 C6 -174.5(8)
Au8 S3 C9 C10 73.4(8)
Au9 S4 C13 C14 -56.9(9)
Au9 S5 C17 C18A -151(2)
Au9 S5 C17 C18B 169.0(19)
Au10 S5 C17 C18A -47(2)
Au10 S5 C17 C18B -87(2)
Au10 S6 C21 C22 -69.2(15)
Au11 S1 C1 C2A -77(3)
Au11 S1 C1 C2B -66(3)
Au11 S2 C5 C6 -68.1(10)
Au12 S7 C25 C26A -73.5(15)
Au12 S7 C25 C26B -59.9(16)
Au12 S8 C29 C30 -75.0(9)
Au13 S8 C29 C30 176.2(8)
Au13 S9 C33 C34 -48.4(8)
Au14 S10 C37 C38 45.1(8)
Au14 S11 C41 C42 174.2(11)
Au15 S16 C61 C62A 167.6(10)
Au15 S17 C65 C66 80.5(9)
Au16 S13 C49 C50 -68.6(9)
Au16 S14 C53 C54 -51.9(13)
Au17 S12 C45 C46A -58.6(12)
Au17 S12 C45 C46B -110.6(14)
Au17 S13 C49 C50 -176.8(8)
Au18 S11 C41 C42 62.9(12)
Au18 S18 C69 C70 79.2(8)
Au19 S15 C57 C58A 66.5(12)
Au19 S15 C57 C58B 133.8(16)
Au19 S16 C61 C62A 64.0(11)
Au20 S18 C69 C70 167.0(8)
Au21 S12 C45 C46A -151.2(11)
Au22 S10 C37 C38 -51.0(8)
Au23 S17 C65 C66 171.7(8)
Au24 S15 C57 C58A 160.0(11)
Au25 S14 C53 C54 -141.9(12)
Cd2 S7 C25 C26B -151.5(15)
Cd3 S1 C1 C2B -156(3)
Cd4 S9 C33 C34 47.6(8)
Cd5 S6 C21 C22 -161.8(12)
Cd6 S4 C13 C14 -147.9(8)
Cd7 S3 C9 C10 166.2(7)
Cd20 S18 C69 C70 167.0(8)
Cd21 S12 C45 C46B 156.8(14)
Cd22 S10 C37 C38 -51.0(8)
Cd23 S17 C65 C66 171.7(8)
Cd24 S15 C57 C58B -132.7(15)
Cd25 S14 C53 C54 -141.9(12)
S1 C1 C2A C3A 179(3)
S1 C1 C2B C3B -176(3)
S2 C5 C6 C7 179.6(11)
S3 C9 C10 C11 59.9(11)
S4 C13 C14 C15 -174.8(10)
S5 C17 C18A C19A -61(3)
S5 C17 C18B C19B -114(7)
S6 C21 C22 C23 -171.5(15)
S7 C25 C26A C27A -53(4)
S7 C25 C26B C27B -61(3)
S8 C29 C30 C31 149.3(13)
S9 C33 C34 C35 -175.5(9)
S10 C37 C38 C39 173.7(8)
S11 C41 C42 C43 179.1(16)
S12 C45 C46A C47A 179.0(19)
S12 C45 C46B C47B 75(2)
S13 C49 C50 C51 -177.7(10)
S14 C53 C54 C55 -173.9(12)
S15 C57 C58A C59A 55(2)
S15 C57 C58B C59B -45(4)
S16 C61 C62A C63 69.9(15)
S17 C65 C66 C67 -75.0(14)
S18 C69 C70 C71 65.6(14)
C1 C2A C3A C4A -44(7)
C1 C2B C3B C4B -111(5)
C5 C6 C7 C8 -175.4(13)
C9 C10 C11 C12 -175.8(10)
C13 C14 C15 C16 -178.1(13)
C17 C18A C19A C20A -172(4)
C17 C18B C19B C20B -175(6)
C21 C22 C23 C24 -62(2)
C25 C26A C27A C28A -61(4)
C25 C26B C27B C28B -63(4)
C29 C30 C31 C32 -72.5(19)
C33 C34 C35 C36 176.1(11)
C37 C38 C39 C40 -179.2(11)
C41 C42 C43 C44 -177.2(18)
C45 C46A C47A C48A 170(3)
C45 C46B C47B C48B 69(3)
C49 C50 C51 C52 178.7(15)
C53 C54 C55 C56 -170.9(17)
C57 C58A C59A C60A -166(2)
C57 C58B C59B C60B -58(4)
C61 C62A C63 C64 -177.2(16)
C65 C66 C67 C68 -173.8(14)
C69 C70 C71 C72 -179.7(13)

loop_
_exptl_oxdiff_crystal_face_indexfrac_h
_exptl_oxdiff_crystal_face_indexfrac_k
_exptl_oxdiff_crystal_face_indexfrac_l
_exptl_oxdiff_crystal_face_x
_exptl_oxdiff_crystal_face_y
_exptl_oxdiff_crystal_face_z
-10.0032 2.0022 0.0049 0.1435 0.7350 -0.6609
10.0032 -2.0022 -0.0049 -0.1435 -0.7350 0.6609
-1.9968 5.0077 11.9944 0.1640 0.6198 0.8149
1.9968 -5.0077 -11.9944 -0.1640 -0.6198 -0.8149
-4.0011 10.9968 -8.9954 1.0146 0.0068 0.0257
4.0011 -10.9968 8.9954 -1.0146 -0.0068 -0.0257
4.0043 -1.9931 13.9915 -0.4089 0.2252 0.8881
7.9997 -3.0081 -10.9983 -0.0203 -1.0075 -0.1330
0.9984 6.9920 -14.9944 0.8210 -0.6005 -0.1687
